data_1550074
loop_
_publ_author_name
'Le Roy, Jennifer J.'
'Cremers, Jonathan'
'Thomlinson, Isabel A.'
'Slota, Michael'
'Myers, William K.'
'Horton, Peter H.'
'Coles, Simon J.'
'Anderson, Harry L.'
'Bogani, Lapo'

_publ_section_title
;
 Tailored homo- and hetero- lanthanide porphyrin dimers: a synthetic
 strategy for integrating multiple spintronic functionalities into a
 single molecule.
;
_journal_issue 45
_journal_name_full 'Chemical science'
_journal_page_first 8474
_journal_page_last 8481
_journal_paper_doi 10.1039/c8sc03762k
_journal_volume 9
_journal_year 2018
_chemical_formula_moiety 'C156 H212 Co2 Dy2 N8 O18 P6 Si2'
_chemical_formula_sum 'C156 H212 Co2 Dy2 N8 O18 P6 Si2'
_chemical_formula_weight 3172.18
_space_group_crystal_system triclinic
_space_group_IT_number 2
_space_group_name_Hall '-P 1'
_space_group_name_H-M_alt 'P -1'
_symmetry_space_group_name_Hall '-P 1'
_symmetry_space_group_name_H-M 'P -1'
_atom_sites_solution_hydrogens geom
_atom_sites_solution_primary direct
_audit_creation_date 2017-07-27
_audit_creation_method
;
Olex2 1.2-alpha
(compiled 2017.07.04 svn.r3439 for OlexSys, GUI svn.r5361)
;
_audit_update_record
;
2017-07-27 deposited with the CCDC.
2018-10-18 downloaded from the CCDC.
;
_cell_angle_alpha 75.0624(16)
_cell_angle_beta 86.2571(15)
_cell_angle_gamma 71.1737(16)
_cell_formula_units_Z 1
_cell_length_a 10.25340(18)
_cell_length_b 14.6267(3)
_cell_length_c 27.8407(5)
_cell_measurement_reflns_used 35387
_cell_measurement_temperature 100(2)
_cell_measurement_theta_max 27.6060
_cell_measurement_theta_min 2.1370
_cell_volume 3817.71(13)
_computing_cell_refinement 'CrysAlisPro 1.171.38.43 (Rigaku OD, 2015)'
_computing_data_collection 'CrystalClear-SM Expert 3.1 b27 (Rigaku, 2013)'
_computing_data_reduction 'CrysAlisPro 1.171.38.43 (Rigaku OD, 2015)'
_computing_molecular_graphics 'Olex2 (Dolomanov et al., 2009)'
_computing_publication_material 'Olex2 (Dolomanov et al., 2009)'
_computing_structure_refinement 'ShelXL (Sheldrick, 2015)'
_computing_structure_solution 'ShelXT (Sheldrick, 2015)'
_diffrn_ambient_temperature 100(2)
_diffrn_detector 'CCD area detector'
_diffrn_detector_area_resol_mean 28.5714
_diffrn_detector_type 'Rigaku HG Saturn724+ (2x2 bin mode)'
_diffrn_measured_fraction_theta_full 0.998
_diffrn_measured_fraction_theta_max 0.999
_diffrn_measurement_details
;
List of Runs (angles in degrees, time in seconds):

  # Type    Start    End  Width  t~exp~   \w     \q     \k     \f   Frames
#--------------------------------------------------------------------------
  1  \w    -35.00  73.00   0.50   20.00    --  -17.00  72.00-120.00  216
  2  \w    -69.00  22.00   0.50   20.00    --  -17.00 -72.00 120.00  182
  3  \w    -69.00  22.00   0.50   20.00    --  -17.00 -72.00 -60.00  182
  4  \w    -87.00 -21.00   0.50   20.00    --  -17.00   0.00 120.00  132
  5  \w    -35.00 -13.00   0.50   20.00    --  -17.00  54.00  90.00   44
  6  \w    -52.00  73.00   0.50   20.00    --  -17.00  36.00  90.00  250
  7  \w   -107.00  10.00   0.50   20.00    --  -17.00 -72.00 -30.00  234
  8  \w    -35.00  49.00   0.50   20.00    --  -17.00  54.00-180.00  168
  9  \w    -59.00  22.00   0.50   20.00    --  -17.00 -72.00  90.00  162
 10  \w    -32.00  20.00   0.50   20.00    --  -17.00  72.00-150.00  104
 11  \w    -54.00 -13.00   0.50   20.00    --  -17.00 -72.00 -90.00   82
 12  \w    -56.00  16.00   0.50   20.00    --  -17.00  72.00  60.00  144
;
_diffrn_measurement_device 'four-circle \k goniometer'
_diffrn_measurement_device_type Kat
_diffrn_measurement_method 'profile data from \w-scans'
_diffrn_measurement_specimen_support 'MiTeGen MicroLoop'
_diffrn_orient_matrix_type 'CrysAlisPro convention (1999,Acta A55,543-557)'
_diffrn_orient_matrix_UB_11 0.0022116000
_diffrn_orient_matrix_UB_12 -0.0017054000
_diffrn_orient_matrix_UB_13 0.0256328000
_diffrn_orient_matrix_UB_21 -0.0427674000
_diffrn_orient_matrix_UB_22 -0.0308819000
_diffrn_orient_matrix_UB_23 0.0051712000
_diffrn_orient_matrix_UB_31 0.0592446000
_diffrn_orient_matrix_UB_32 -0.0429506000
_diffrn_orient_matrix_UB_33 0.0034180000
_diffrn_radiation_collimation 0.2
_diffrn_radiation_monochromator 'Confocal mirrors, HF Varimax'
_diffrn_radiation_probe x-ray
_diffrn_radiation_type MoK\a
_diffrn_radiation_wavelength 0.71073
_diffrn_radiation_xray_symbol K-L~3~
_diffrn_reflns_av_R_equivalents 0.0415
_diffrn_reflns_av_unetI/netI 0.0335
_diffrn_reflns_Laue_measured_fraction_full 0.998
_diffrn_reflns_Laue_measured_fraction_max 0.999
_diffrn_reflns_limit_h_max 13
_diffrn_reflns_limit_h_min -13
_diffrn_reflns_limit_k_max 18
_diffrn_reflns_limit_k_min -18
_diffrn_reflns_limit_l_max 36
_diffrn_reflns_limit_l_min -36
_diffrn_reflns_number 80838
_diffrn_reflns_point_group_measured_fraction_full 0.998
_diffrn_reflns_point_group_measured_fraction_max 0.999
_diffrn_reflns_theta_full 25.242
_diffrn_reflns_theta_max 27.484
_diffrn_reflns_theta_min 2.166
_diffrn_source 'Rotating Anode'
_diffrn_source_current 55.0
_diffrn_source_power 2.475
_diffrn_source_target Mo
_diffrn_source_type 'Rigaku FRE+'
_diffrn_source_voltage 45.0
_exptl_absorpt_coefficient_mu 1.325
_exptl_absorpt_correction_T_max 1.00000
_exptl_absorpt_correction_T_min 0.90047
_exptl_absorpt_correction_type multi-scan
_exptl_absorpt_process_details
;
CrysAlisPro 1.171.38.43 (Rigaku Oxford Diffraction, 2015)
Empirical absorption correction using spherical harmonics,
 implemented in SCALE3 ABSPACK scaling algorithm.
;
_exptl_crystal_colour green
_exptl_crystal_colour_primary green
_exptl_crystal_density_diffrn 1.380
_exptl_crystal_description plate
_exptl_crystal_F_000 1652
_exptl_crystal_size_max 0.17
_exptl_crystal_size_mid 0.11
_exptl_crystal_size_min 0.005
_refine_diff_density_max 1.818
_refine_diff_density_min -1.070
_refine_diff_density_rms 0.101
_refine_ls_extinction_method none
_refine_ls_goodness_of_fit_ref 1.102
_refine_ls_hydrogen_treatment constr
_refine_ls_matrix_type full
_refine_ls_number_parameters 1052
_refine_ls_number_reflns 17496
_refine_ls_number_restraints 1033
_refine_ls_restrained_S_all 1.105
_refine_ls_R_factor_all 0.0575
_refine_ls_R_factor_gt 0.0499
_refine_ls_shift/su_max 0.002
_refine_ls_shift/su_mean 0.000
_refine_ls_structure_factor_coef Fsqd
_refine_ls_weighting_details 'w=1/[\s^2^(Fo^2^)+(0.0330P)^2^+14.0203P] where P=(Fo^2^+2Fc^2^)/3'
_refine_ls_weighting_scheme calc
_refine_ls_wR_factor_gt 0.1096
_refine_ls_wR_factor_ref 0.1126
_reflns_Friedel_coverage 0.000
_reflns_number_gt 15823
_reflns_number_total 17496
_reflns_threshold_expression 'I > 2\s(I)'
_cod_data_source_file c8sc03762k2.cif
_cod_data_source_block P2Dy2
_cod_depositor_comments 'Adding full bibliography for 1550065--1550077.cif.'
_cod_database_code 1550074
_shelx_shelxl_version_number 2014/7
_chemical_oxdiff_formula 'C156 H212 Co2 Dy2 N8 O18 P6 Si2'
_shelx_space_group_comment
;
The symmetry employed for this shelxl refinement is uniquely defined
by the following loop, which should always be used as a source of
symmetry information in preference to the above space-group names.
They are only intended as comments.
;
_reflns_odcompleteness_completeness 99.91
_reflns_odcompleteness_iscentric 1
_reflns_odcompleteness_theta 27.42
_olex2_refinement_description
;
1. Fixed Uiso
 At 1.2 times of:
  All C(H) groups, All C(H,H) groups
 At 1.5 times of:
  All C(H,H,H) groups
2. Restrained distances
 C50-C54 \\sim C50-C54A
 with sigma of 0.02
 Co2-C221 \\sim Co2-C222 \\sim Co2-C223 \\sim Co2-C224 \\sim Co2-C225 \\sim
Co1-C121 \\sim Co1-C122
 with sigma of 0.02
 Co1-C121 \\sim Co1-C122 \\sim Co1-C123 \\sim Co1-C124 \\sim Co1-C125
 with sigma of 0.02
3. Rigid body (RIGU) restrains
 All non-hydrogen atoms
 with sigma for 1-2 distances of 0.004 and sigma for 1-3 distances of 0.004
4. Same fragment restrains
{C54, C55, C56, C57} sigma for 1-2: 0.02, 1-3: 0.04
as
{C54A, C55A, C56A, C57A}
{Co1, P101, P102, P103, O101, O102, O103, O104, O105, O106, O107, O108, O109,
C101, C102, C103, C104, C105, C106, C107, C108, C109, C110, C111, C112} sigma
for 1-2: 0.02, 1-3: 0.04
as
{Co2, P201, P202, P203, O201, O202, O203, O204, O205, O206, O207, O208, O209,
C201, C202, C203, C204, C205, C206, C207, C208, C209, C210, C211, C212}
5. Others
 Sof(Co2)=Sof(P201)=Sof(P202)=Sof(P203)=Sof(O201)=Sof(O202)=Sof(O203)=
 Sof(O204)=Sof(O205)=Sof(O206)=Sof(O207)=Sof(O208)=Sof(O209)=Sof(C201)=
 Sof(H20A)=Sof(H20B)=Sof(C202)=Sof(H20C)=Sof(H20D)=Sof(H20E)=Sof(C203)=
 Sof(H20F)=Sof(H20G)=Sof(C204)=Sof(H20H)=Sof(H20I)=Sof(H20J)=Sof(C205)=
 Sof(H20K)=Sof(H20L)=Sof(C206)=Sof(H20M)=Sof(H20N)=Sof(H20O)=Sof(C207)=
 Sof(H20P)=Sof(H20Q)=Sof(C208)=Sof(H20R)=Sof(H20S)=Sof(H20T)=Sof(C209)=
 Sof(H20U)=Sof(H20V)=Sof(C210)=Sof(H21A)=Sof(H21B)=Sof(H21C)=Sof(C211)=
 Sof(H21D)=Sof(H21E)=Sof(C212)=Sof(H21F)=Sof(H21G)=Sof(H21H)=Sof(C221)=
 Sof(H221)=Sof(C222)=Sof(H222)=Sof(C223)=Sof(H223)=Sof(C224)=Sof(H224)=
 Sof(C225)=Sof(H225)=1-FVAR(1)
 Sof(Co1)=Sof(P101)=Sof(P102)=Sof(P103)=Sof(O101)=Sof(O102)=Sof(O103)=
 Sof(O104)=Sof(O105)=Sof(O106)=Sof(O107)=Sof(O108)=Sof(O109)=Sof(C101)=
 Sof(H10A)=Sof(H10B)=Sof(C102)=Sof(H10C)=Sof(H10D)=Sof(H10E)=Sof(C103)=
 Sof(H10F)=Sof(H10G)=Sof(C104)=Sof(H10H)=Sof(H10I)=Sof(H10J)=Sof(C105)=
 Sof(H10K)=Sof(H10L)=Sof(C106)=Sof(H10M)=Sof(H10N)=Sof(H10O)=Sof(C107)=
 Sof(H10P)=Sof(H10Q)=Sof(C108)=Sof(H10R)=Sof(H10S)=Sof(H10T)=Sof(C109)=
 Sof(H10U)=Sof(H10V)=Sof(C110)=Sof(H11A)=Sof(H11B)=Sof(H11C)=Sof(C111)=
 Sof(H11D)=Sof(H11E)=Sof(C112)=Sof(H11F)=Sof(H11G)=Sof(H11H)=Sof(C121)=
 Sof(H121)=Sof(C122)=Sof(H122)=Sof(C123)=Sof(H123)=Sof(C124)=Sof(H124)=
 Sof(C125)=Sof(H125)=FVAR(1)
 Sof(C54A)=Sof(C55A)=Sof(H55D)=Sof(H55E)=Sof(H55F)=Sof(C56A)=Sof(H56D)=
 Sof(H56E)=Sof(H56F)=Sof(C57A)=Sof(H57D)=Sof(H57E)=Sof(H57F)=1-FVAR(2)
 Sof(C54)=Sof(C55)=Sof(H55A)=Sof(H55B)=Sof(H55C)=Sof(C56)=Sof(H56A)=Sof(H56B)=
 Sof(H56C)=Sof(C57)=Sof(H57A)=Sof(H57B)=Sof(H57C)=FVAR(2)
 Sof(Dy1A)=1-FVAR(3)
 Sof(Dy1)=FVAR(3)
6.a Ternary CH refined with riding coordinates:
 C25(H25), C28(H28), C31(H31)
6.b Secondary CH2 refined with riding coordinates:
 C101(H10A,H10B), C103(H10F,H10G), C105(H10K,H10L), C107(H10P,H10Q), C109(H10U,
 H10V), C111(H11D,H11E), C201(H20A,H20B), C203(H20F,H20G), C205(H20K,H20L),
 C207(H20P,H20Q), C209(H20U,H20V), C211(H21D,H21E)
6.c Aromatic/amide H refined with riding coordinates:
 C2(H2), C3(H3), C7(H7), C8(H8), C12(H12), C13(H13), C17(H17), C18(H18),
 C35(H35), C37(H37), C39(H39), C49(H49), C51(H51), C53(H53), C121(H121),
 C122(H122), C123(H123), C124(H124), C125(H125), C221(H221), C222(H222),
 C223(H223), C224(H224), C225(H225)
6.d Fitted pentagon refined as free rotating group:
 C121(C122,C123,C124,C125), C221(C222,C223,C224,C225)
6.e Idealised Me refined as rotating group:
 C26(H26A,H26B,H26C), C27(H27A,H27B,H27C), C29(H29A,H29B,H29C), C30(H30A,H30B,
 H30C), C32(H32A,H32B,H32C), C33(H33A,H33B,H33C), C41(H41A,H41B,H41C), C42(H42A,
 H42B,H42C), C43(H43A,H43B,H43C), C45(H45A,H45B,H45C), C46(H46A,H46B,H46C),
 C47(H47A,H47B,H47C), C59(H59A,H59B,H59C), C60(H60A,H60B,H60C), C61(H61A,H61B,
 H61C), C55(H55A,H55B,H55C), C56(H56A,H56B,H56C), C57(H57A,H57B,H57C),
 C55A(H55D,H55E,H55F), C56A(H56D,H56E,H56F), C57A(H57D,H57E,H57F), C102(H10C,
 H10D,H10E), C104(H10H,H10I,H10J), C106(H10M,H10N,H10O), C108(H10R,H10S,H10T),
 C110(H11A,H11B,H11C), C112(H11F,H11G,H11H), C202(H20C,H20D,H20E), C204(H20H,
 H20I,H20J), C206(H20M,H20N,H20O), C208(H20R,H20S,H20T), C210(H21A,H21B,H21C),
 C212(H21F,H21G,H21H)
;
_olex2_diffrn_ambient_temperature_device 'Oxford Cryosystems'
_olex2_submission_special_instructions 'No special instructions were received'
_oxdiff_exptl_absorpt_empirical_details
;
Empirical correction (ABSPACK) includes:
- Absorption correction using spherical harmonics
- Frame scaling
- Detector area scaling
;
_oxdiff_exptl_absorpt_empirical_full_max 1.594
_oxdiff_exptl_absorpt_empirical_full_min 0.736

loop_
_space_group_symop_operation_xyz
'x, y, z'
'-x, -y, -z'

loop_
_atom_site_label
_atom_site_type_symbol
_atom_site_fract_x
_atom_site_fract_y
_atom_site_fract_z
_atom_site_U_iso_or_equiv
_atom_site_adp_type
_atom_site_occupancy
_atom_site_site_symmetry_order
_atom_site_calc_flag
_atom_site_refinement_flags_posn
_atom_site_refinement_flags_adp
_atom_site_refinement_flags_occupancy
_atom_site_disorder_assembly
_atom_site_disorder_group
Dy1 Dy 0.30252(2) 0.65802(2) 0.21743(2) 0.01849(5) Uani 0.9692(8) 1 d . U P B .
Si1 Si 0.28360(15) 0.30693(9) 0.48835(4) 0.0369(3) Uani 1 1 d . U . . .
N1 N 0.1938(3) 0.6505(2) 0.14580(11) 0.0205(6) Uani 1 1 d . U . . .
N2 N 0.2516(3) 0.5040(2) 0.24115(11) 0.0228(6) Uani 1 1 d . U . . .
N3 N 0.1736(3) 0.6649(2) 0.29158(11) 0.0237(6) Uani 1 1 d . U . . .
N4 N 0.1136(3) 0.8110(2) 0.19666(11) 0.0215(6) Uani 1 1 d . U . . .
C1 C 0.1532(4) 0.7289(3) 0.10499(13) 0.0208(7) Uani 1 1 d . U . . .
C2 C 0.1631(4) 0.6937(3) 0.06105(13) 0.0232(7) Uani 1 1 d . U . . .
H2 H 0.1423 0.7336 0.0280 0.028 Uiso 1 1 calc R . . . .
C3 C 0.2076(4) 0.5931(3) 0.07550(14) 0.0231(7) Uani 1 1 d . U . . .
H3 H 0.2247 0.5487 0.0545 0.028 Uiso 1 1 calc R . . . .
C4 C 0.2240(4) 0.5660(3) 0.12866(14) 0.0223(7) Uani 1 1 d . U . . .
C5 C 0.2610(4) 0.4677(3) 0.15887(14) 0.0221(7) Uani 1 1 d . U . . .
C6 C 0.2660(4) 0.4407(3) 0.21079(14) 0.0228(7) Uani 1 1 d . U . . .
C7 C 0.2786(4) 0.3414(3) 0.24101(15) 0.0259(8) Uani 1 1 d . U . . .
H7 H 0.2895 0.2839 0.2293 0.031 Uiso 1 1 calc R . . . .
C8 C 0.2721(4) 0.3462(3) 0.28862(15) 0.0283(8) Uani 1 1 d . U . . .
H8 H 0.2784 0.2924 0.3171 0.034 Uiso 1 1 calc R . . . .
C9 C 0.2538(4) 0.4483(3) 0.28853(14) 0.0251(7) Uani 1 1 d . U . . .
C10 C 0.2352(4) 0.4845(3) 0.33145(14) 0.0287(8) Uani 1 1 d . U . . .
C11 C 0.1916(4) 0.5860(3) 0.33228(14) 0.0287(8) Uani 1 1 d . U . . .
C12 C 0.1473(5) 0.6213(3) 0.37619(15) 0.0379(10) Uani 1 1 d . U . . .
H12 H 0.1506 0.5815 0.4093 0.046 Uiso 1 1 calc R . . . .
C13 C 0.1003(5) 0.7216(3) 0.36140(15) 0.0369(10) Uani 1 1 d . U . . .
H13 H 0.0638 0.7661 0.3821 0.044 Uiso 1 1 calc R . . . .
C14 C 0.1159(4) 0.7488(3) 0.30846(14) 0.0266(8) Uani 1 1 d . U . . .
C15 C 0.0705(4) 0.8470(3) 0.27867(14) 0.0246(7) Uani 1 1 d . U . . .
C16 C 0.0671(4) 0.8750(3) 0.22673(14) 0.0230(7) Uani 1 1 d . U . . .
C17 C 0.0086(4) 0.9754(3) 0.19659(14) 0.0235(7) Uani 1 1 d . U . . .
H17 H -0.0292 1.0340 0.2082 0.028 Uiso 1 1 calc R . . . .
C18 C 0.0181(4) 0.9701(3) 0.14890(14) 0.0234(7) Uani 1 1 d . U . . .
H18 H -0.0123 1.0243 0.1205 0.028 Uiso 1 1 calc R . . . .
C19 C 0.0825(4) 0.8673(3) 0.14903(13) 0.0219(7) Uani 1 1 d . U . . .
C20 C 0.1026(4) 0.8305(3) 0.10636(13) 0.0216(7) Uani 1 1 d . U . . .
C21 C 0.0599(4) 0.9021(3) 0.06012(14) 0.0234(7) Uani 1 1 d . U . . .
C22 C 0.0213(4) 0.9644(3) 0.02180(14) 0.0242(7) Uani 1 1 d . U . . .
C23 C 0.2538(5) 0.4147(3) 0.37928(15) 0.0328(9) Uani 1 1 d . U . . .
C24 C 0.2684(5) 0.3627(3) 0.42085(16) 0.0362(10) Uani 1 1 d . U . . .
C25 C 0.4663(6) 0.2269(4) 0.50357(19) 0.0489(12) Uani 1 1 d . U . . .
H25 H 0.4770 0.2036 0.5406 0.059 Uiso 1 1 calc R . . . .
C26 C 0.5724(7) 0.2798(5) 0.4842(3) 0.0659(16) Uani 1 1 d . U . . .
H26A H 0.5562 0.3107 0.4485 0.099 Uiso 1 1 calc GR . . . .
H26B H 0.6652 0.2312 0.4898 0.099 Uiso 1 1 calc GR . . . .
H26C H 0.5638 0.3314 0.5018 0.099 Uiso 1 1 calc GR . . . .
C27 C 0.4973(7) 0.1348(4) 0.4830(3) 0.0653(16) Uani 1 1 d . U . . .
H27A H 0.4397 0.0943 0.4996 0.098 Uiso 1 1 calc GR . . . .
H27B H 0.5947 0.0952 0.4891 0.098 Uiso 1 1 calc GR . . . .
H27C H 0.4772 0.1559 0.4472 0.098 Uiso 1 1 calc GR . . . .
C28 C 0.1683(6) 0.2265(3) 0.50389(17) 0.0431(11) Uani 1 1 d . U . . .
H28 H 0.1925 0.1824 0.4803 0.052 Uiso 1 1 calc R . . . .
C29 C 0.0163(6) 0.2866(4) 0.4941(2) 0.0526(13) Uani 1 1 d . U . . .
H29A H -0.0140 0.3294 0.5173 0.079 Uiso 1 1 calc GR . . . .
H29B H -0.0382 0.2410 0.4989 0.079 Uiso 1 1 calc GR . . . .
H29C H 0.0034 0.3281 0.4599 0.079 Uiso 1 1 calc GR . . . .
C30 C 0.1922(7) 0.1562(4) 0.5564(2) 0.0563(14) Uani 1 1 d . U . . .
H30A H 0.2903 0.1178 0.5615 0.085 Uiso 1 1 calc GR . . . .
H30B H 0.1383 0.1104 0.5600 0.085 Uiso 1 1 calc GR . . . .
H30C H 0.1632 0.1955 0.5811 0.085 Uiso 1 1 calc GR . . . .
C31 C 0.2184(6) 0.4190(3) 0.51583(18) 0.0418(11) Uani 1 1 d . U . . .
H31 H 0.1297 0.4614 0.4977 0.050 Uiso 1 1 calc R . . . .
C32 C 0.3120(6) 0.4851(4) 0.5059(2) 0.0493(12) Uani 1 1 d . U . . .
H32A H 0.3949 0.4519 0.5272 0.074 Uiso 1 1 calc GR . . . .
H32B H 0.2624 0.5493 0.5133 0.074 Uiso 1 1 calc GR . . . .
H32C H 0.3384 0.4963 0.4710 0.074 Uiso 1 1 calc GR . . . .
C33 C 0.1824(6) 0.3959(4) 0.57081(19) 0.0544(13) Uani 1 1 d . U . . .
H33A H 0.1092 0.3650 0.5755 0.082 Uiso 1 1 calc GR . . . .
H33B H 0.1507 0.4578 0.5818 0.082 Uiso 1 1 calc GR . . . .
H33C H 0.2643 0.3499 0.5904 0.082 Uiso 1 1 calc GR . . . .
C34 C 0.2946(4) 0.3860(3) 0.13251(14) 0.0233(7) Uani 1 1 d . U . . .
C35 C 0.4306(4) 0.3257(3) 0.13195(14) 0.0242(7) Uani 1 1 d . U . . .
H35 H 0.4993 0.3342 0.1501 0.029 Uiso 1 1 calc R . . . .
C36 C 0.4676(4) 0.2530(3) 0.10523(15) 0.0257(8) Uani 1 1 d . U . . .
C37 C 0.3634(4) 0.2416(3) 0.08014(15) 0.0263(8) Uani 1 1 d . U . . .
H37 H 0.3868 0.1915 0.0623 0.032 Uiso 1 1 calc R . . . .
C38 C 0.2261(4) 0.3004(3) 0.08005(14) 0.0244(7) Uani 1 1 d . U . . .
C39 C 0.1932(4) 0.3726(3) 0.10671(14) 0.0237(7) Uani 1 1 d . U . . .
H39 H 0.1002 0.4134 0.1074 0.028 Uiso 1 1 calc R . . . .
C40 C 0.6174(4) 0.1890(3) 0.10187(16) 0.0293(8) Uani 1 1 d . U . . .
C41 C 0.6322(5) 0.0794(3) 0.1239(2) 0.0404(11) Uani 1 1 d . U . . .
H41A H 0.6113 0.0686 0.1594 0.061 Uiso 1 1 calc GR . . . .
H41B H 0.7268 0.0384 0.1197 0.061 Uiso 1 1 calc GR . . . .
H41C H 0.5680 0.0607 0.1068 0.061 Uiso 1 1 calc GR . . . .
C42 C 0.7163(4) 0.2166(3) 0.1293(2) 0.0454(12) Uani 1 1 d . U . . .
H42A H 0.7049 0.2878 0.1165 0.068 Uiso 1 1 calc GR . . . .
H42B H 0.8112 0.1773 0.1242 0.068 Uiso 1 1 calc GR . . . .
H42C H 0.6968 0.2026 0.1649 0.068 Uiso 1 1 calc GR . . . .
C43 C 0.6582(5) 0.2047(4) 0.0473(2) 0.0549(14) Uani 1 1 d . U . . .
H43A H 0.5981 0.1849 0.0289 0.082 Uiso 1 1 calc GR . . . .
H43B H 0.7542 0.1641 0.0449 0.082 Uiso 1 1 calc GR . . . .
H43C H 0.6486 0.2753 0.0331 0.082 Uiso 1 1 calc GR . . . .
C44 C 0.1174(4) 0.2846(3) 0.05057(16) 0.0295(8) Uani 1 1 d . U . . .
C45 C 0.1054(5) 0.1817(3) 0.0732(2) 0.0497(13) Uani 1 1 d . U . . .
H45A H 0.1948 0.1311 0.0720 0.075 Uiso 1 1 calc GR . . . .
H45B H 0.0365 0.1709 0.0544 0.075 Uiso 1 1 calc GR . . . .
H45C H 0.0772 0.1765 0.1079 0.075 Uiso 1 1 calc GR . . . .
C46 C -0.0245(4) 0.3610(3) 0.05195(17) 0.0354(9) Uani 1 1 d . U . . .
H46A H -0.0537 0.3558 0.0865 0.053 Uiso 1 1 calc GR . . . .
H46B H -0.0911 0.3481 0.0331 0.053 Uiso 1 1 calc GR . . . .
H46C H -0.0197 0.4283 0.0371 0.053 Uiso 1 1 calc GR . . . .
C47 C 0.1588(5) 0.2949(5) -0.00345(19) 0.0533(14) Uani 1 1 d . U . . .
H47A H 0.1695 0.3608 -0.0172 0.080 Uiso 1 1 calc GR . . . .
H47B H 0.0873 0.2875 -0.0224 0.080 Uiso 1 1 calc GR . . . .
H47C H 0.2464 0.2431 -0.0055 0.080 Uiso 1 1 calc GR . . . .
C48 C 0.0115(4) 0.9281(3) 0.30517(14) 0.0249(7) Uani 1 1 d . U . . .
C49 C -0.1274(4) 0.9824(3) 0.30018(14) 0.0284(8) Uani 1 1 d . U . . .
H49 H -0.1858 0.9663 0.2808 0.034 Uiso 1 1 calc R . . . .
C50 C -0.1828(4) 1.0605(3) 0.32320(15) 0.0294(8) Uani 1 1 d D U . . .
C51 C -0.0943(4) 1.0802(3) 0.35195(15) 0.0300(8) Uani 1 1 d . U . . .
H51 H -0.1297 1.1334 0.3677 0.036 Uiso 1 1 calc R . . . .
C52 C 0.0438(4) 1.0247(3) 0.35835(15) 0.0283(8) Uani 1 1 d . U . . .
C53 C 0.0970(4) 0.9490(3) 0.33430(14) 0.0276(8) Uani 1 1 d . U . . .
H53 H 0.1922 0.9115 0.3378 0.033 Uiso 1 1 calc R . . . .
C58 C 0.1358(5) 1.0509(3) 0.39168(16) 0.0361(9) Uani 1 1 d . U . . .
C59 C 0.1289(7) 1.1583(4) 0.3722(2) 0.0564(15) Uani 1 1 d . U . . .
H59A H 0.1574 1.1698 0.3375 0.085 Uiso 1 1 calc GR . . . .
H59B H 0.1906 1.1736 0.3922 0.085 Uiso 1 1 calc GR . . . .
H59C H 0.0343 1.2015 0.3743 0.085 Uiso 1 1 calc GR . . . .
C60 C 0.0828(6) 1.0328(4) 0.44461(18) 0.0525(13) Uani 1 1 d . U . . .
H60A H -0.0119 1.0772 0.4451 0.079 Uiso 1 1 calc GR . . . .
H60B H 0.1417 1.0465 0.4664 0.079 Uiso 1 1 calc GR . . . .
H60C H 0.0845 0.9632 0.4563 0.079 Uiso 1 1 calc GR . . . .
C61 C 0.2854(6) 0.9853(5) 0.3937(2) 0.0632(16) Uani 1 1 d . U . . .
H61A H 0.2909 0.9152 0.4067 0.095 Uiso 1 1 calc GR . . . .
H61B H 0.3388 1.0036 0.4154 0.095 Uiso 1 1 calc GR . . . .
H61C H 0.3231 0.9948 0.3601 0.095 Uiso 1 1 calc GR . . . .
C54 C -0.3340(11) 1.1236(9) 0.3154(5) 0.033(3) Uani 0.508(7) 1 d D U P A 1
C55 C -0.4187(9) 1.0841(7) 0.2876(4) 0.041(2) Uani 0.508(7) 1 d D U P A 1
H55A H -0.3868 1.0888 0.2533 0.062 Uiso 0.508(7) 1 calc GR . P A 1
H55B H -0.5162 1.1239 0.2872 0.062 Uiso 0.508(7) 1 calc GR . P A 1
H55C H -0.4077 1.0143 0.3043 0.062 Uiso 0.508(7) 1 calc GR . P A 1
C56 C -0.3407(9) 1.2282(6) 0.2842(3) 0.039(2) Uani 0.508(7) 1 d D U P A 1
H56A H -0.2866 1.2558 0.3009 0.059 Uiso 0.508(7) 1 calc GR . P A 1
H56B H -0.4368 1.2716 0.2806 0.059 Uiso 0.508(7) 1 calc GR . P A 1
H56C H -0.3030 1.2240 0.2513 0.059 Uiso 0.508(7) 1 calc GR . P A 1
C57 C -0.3998(10) 1.1302(8) 0.3654(3) 0.045(2) Uani 0.508(7) 1 d D U P A 1
H57A H -0.3959 1.0633 0.3850 0.068 Uiso 0.508(7) 1 calc GR . P A 1
H57B H -0.4962 1.1728 0.3602 0.068 Uiso 0.508(7) 1 calc GR . P A 1
H57C H -0.3499 1.1588 0.3831 0.068 Uiso 0.508(7) 1 calc GR . P A 1
C54A C -0.3337(11) 1.1239(10) 0.3160(5) 0.036(3) Uani 0.492(7) 1 d D U P A 2
C55A C -0.3683(10) 1.1582(7) 0.2606(3) 0.041(2) Uani 0.492(7) 1 d D U P A 2
H55D H -0.3061 1.1941 0.2433 0.062 Uiso 0.492(7) 1 calc GR . P A 2
H55E H -0.4638 1.2025 0.2551 0.062 Uiso 0.492(7) 1 calc GR . P A 2
H55F H -0.3573 1.0999 0.2476 0.062 Uiso 0.492(7) 1 calc GR . P A 2
C56A C -0.3673(11) 1.2183(8) 0.3348(4) 0.050(3) Uani 0.492(7) 1 d D U P A 2
H56D H -0.3443 1.1997 0.3704 0.075 Uiso 0.492(7) 1 calc GR . P A 2
H56E H -0.4658 1.2554 0.3295 0.075 Uiso 0.492(7) 1 calc GR . P A 2
H56F H -0.3134 1.2602 0.3166 0.075 Uiso 0.492(7) 1 calc GR . P A 2
C57A C -0.4233(11) 1.0614(8) 0.3411(4) 0.053(3) Uani 0.492(7) 1 d D U P A 2
H57D H -0.4004 1.0012 0.3287 0.080 Uiso 0.492(7) 1 calc GR . P A 2
H57E H -0.5205 1.1002 0.3336 0.080 Uiso 0.492(7) 1 calc GR . P A 2
H57F H -0.4068 1.0423 0.3771 0.080 Uiso 0.492(7) 1 calc GR . P A 2
Co1 Co 0.7019(2) 0.68917(15) 0.20853(8) 0.0347(4) Uani 0.6804(19) 1 d D U P B 1
P101 P 0.56738(16) 0.72036(12) 0.14537(7) 0.0328(4) Uani 0.6804(19) 1 d D U P B 1
P102 P 0.65785(19) 0.55227(13) 0.24300(11) 0.0597(7) Uani 0.6804(19) 1 d D U P B 1
P103 P 0.53624(15) 0.76846(12) 0.24895(7) 0.0308(4) Uani 0.6804(19) 1 d D U P B 1
O101 O 0.4179(4) 0.7290(3) 0.15363(15) 0.0267(8) Uani 0.6804(19) 1 d D U P B 1
O102 O 0.5209(4) 0.5445(3) 0.23288(15) 0.0274(9) Uani 0.6804(19) 1 d D U P B 1
O103 O 0.4040(4) 0.7434(3) 0.25450(15) 0.0278(9) Uani 0.6804(19) 1 d D U P B 1
O104 O 0.5739(6) 0.8213(4) 0.10682(19) 0.0413(12) Uani 0.6804(19) 1 d D U P B 1
O105 O 0.6280(5) 0.6443(5) 0.1115(2) 0.0466(16) Uani 0.6804(19) 1 d D U P B 1
O106 O 0.7731(6) 0.4515(5) 0.2455(3) 0.0708(17) Uani 0.6804(19) 1 d D U P B 1
O107 O 0.6736(7) 0.5393(4) 0.3041(2) 0.0650(17) Uani 0.6804(19) 1 d D U P B 1
O108 O 0.5986(5) 0.7515(5) 0.3037(2) 0.0419(11) Uani 0.6804(19) 1 d D U P B 1
O109 O 0.4982(4) 0.8881(3) 0.22964(19) 0.0345(10) Uani 0.6804(19) 1 d D U P B 1
C101 C 0.4957(10) 0.8513(6) 0.0622(3) 0.0445(18) Uani 0.6804(19) 1 d D U P B 1
H10A H 0.4553 0.7989 0.0610 0.053 Uiso 0.6804(19) 1 calc R . P B 1
H10B H 0.5577 0.8576 0.0336 0.053 Uiso 0.6804(19) 1 calc R . P B 1
C102 C 0.3816(9) 0.9489(7) 0.0572(4) 0.062(2) Uani 0.6804(19) 1 d D U P B 1
H10C H 0.3314 0.9661 0.0257 0.093 Uiso 0.6804(19) 1 calc GR . P B 1
H10D H 0.4210 1.0014 0.0578 0.093 Uiso 0.6804(19) 1 calc GR . P B 1
H10E H 0.3183 0.9426 0.0849 0.093 Uiso 0.6804(19) 1 calc GR . P B 1
C103 C 0.5451(8) 0.5869(7) 0.1003(5) 0.055(2) Uani 0.6804(19) 1 d D U P B 1
H10F H 0.5336 0.5383 0.1311 0.066 Uiso 0.6804(19) 1 calc R . P B 1
H10G H 0.4525 0.6326 0.0881 0.066 Uiso 0.6804(19) 1 calc R . P B 1
C104 C 0.6108(8) 0.5337(6) 0.0627(4) 0.050(2) Uani 0.6804(19) 1 d D U P B 1
H10H H 0.6059 0.5818 0.0305 0.074 Uiso 0.6804(19) 1 calc GR . P B 1
H10I H 0.5629 0.4869 0.0602 0.074 Uiso 0.6804(19) 1 calc GR . P B 1
H10J H 0.7075 0.4968 0.0723 0.074 Uiso 0.6804(19) 1 calc GR . P B 1
C105 C 0.7866(9) 0.4147(8) 0.2032(4) 0.057(2) Uani 0.6804(19) 1 d D U P B 1
H10K H 0.8008 0.4643 0.1733 0.069 Uiso 0.6804(19) 1 calc R . P B 1
H10L H 0.7035 0.3979 0.1977 0.069 Uiso 0.6804(19) 1 calc R . P B 1
C106 C 0.9133(18) 0.3209(14) 0.2144(9) 0.088(8) Uani 0.6804(19) 1 d D U P B 1
H10M H 0.8993 0.2704 0.1998 0.133 Uiso 0.6804(19) 1 calc GR . P B 1
H10N H 0.9268 0.2944 0.2504 0.133 Uiso 0.6804(19) 1 calc GR . P B 1
H10O H 0.9949 0.3378 0.2000 0.133 Uiso 0.6804(19) 1 calc GR . P B 1
C107 C 0.6367(12) 0.4595(7) 0.3408(4) 0.073(3) Uani 0.6804(19) 1 d D U P B 1
H10P H 0.5933 0.4236 0.3245 0.087 Uiso 0.6804(19) 1 calc R . P B 1
H10Q H 0.5734 0.4865 0.3659 0.087 Uiso 0.6804(19) 1 calc R . P B 1
C108 C 0.7775(17) 0.3913(10) 0.3645(4) 0.074(5) Uani 0.6804(19) 1 d D U P B 1
H10R H 0.8307 0.3548 0.3409 0.111 Uiso 0.6804(19) 1 calc GR . P B 1
H10S H 0.7634 0.3438 0.3948 0.111 Uiso 0.6804(19) 1 calc GR . P B 1
H10T H 0.8278 0.4319 0.3730 0.111 Uiso 0.6804(19) 1 calc GR . P B 1
C109 C 0.5084(9) 0.7901(6) 0.3381(3) 0.0448(16) Uani 0.6804(19) 1 d D U P B 1
H10U H 0.4332 0.8489 0.3204 0.054 Uiso 0.6804(19) 1 calc R . P B 1
H10V H 0.5581 0.8128 0.3596 0.054 Uiso 0.6804(19) 1 calc R . P B 1
C110 C 0.4449(7) 0.7127(5) 0.3712(3) 0.0373(14) Uani 0.6804(19) 1 d D U P B 1
H11A H 0.3901 0.6935 0.3504 0.056 Uiso 0.6804(19) 1 calc GR . P B 1
H11B H 0.3856 0.7423 0.3960 0.056 Uiso 0.6804(19) 1 calc GR . P B 1
H11C H 0.5189 0.6536 0.3882 0.056 Uiso 0.6804(19) 1 calc GR . P B 1
C111 C 0.3851(8) 0.9495(6) 0.1968(4) 0.0359(18) Uani 0.6804(19) 1 d D U P B 1
H11D H 0.3180 0.9134 0.1973 0.043 Uiso 0.6804(19) 1 calc R . P B 1
H11E H 0.4184 0.9651 0.1624 0.043 Uiso 0.6804(19) 1 calc R . P B 1
C112 C 0.3182(12) 1.0414(7) 0.2118(4) 0.041(2) Uani 0.6804(19) 1 d D U P B 1
H11F H 0.2454 1.0854 0.1875 0.061 Uiso 0.6804(19) 1 calc GR . P B 1
H11G H 0.3863 1.0747 0.2133 0.061 Uiso 0.6804(19) 1 calc GR . P B 1
H11H H 0.2779 1.0261 0.2446 0.061 Uiso 0.6804(19) 1 calc GR . P B 1
C121 C 0.9122(7) 0.6147(3) 0.2023(3) 0.055(3) Uiso 0.6804(19) 1 d D U P B 1
H121 H 0.9520 0.5464 0.2021 0.067 Uiso 0.6804(19) 1 calc R . P B 1
C122 C 0.8883(7) 0.6535(6) 0.24495(18) 0.065(2) Uiso 0.6804(19) 1 d DG U P B 1
H122 H 0.9093 0.6158 0.2784 0.078 Uiso 0.6804(19) 1 calc R . P B 1
C123 C 0.8275(7) 0.7587(5) 0.2289(3) 0.069(3) Uiso 0.6804(19) 1 d DG U P B 1
H123 H 0.8007 0.8036 0.2497 0.083 Uiso 0.6804(19) 1 calc R . P B 1
C124 C 0.8139(6) 0.7848(4) 0.1762(3) 0.052(2) Uiso 0.6804(19) 1 d DG U P B 1
H124 H 0.7763 0.8503 0.1556 0.063 Uiso 0.6804(19) 1 calc R . P B 1
C125 C 0.8662(7) 0.6958(6) 0.15979(17) 0.056(2) Uiso 0.6804(19) 1 d DG U P B 1
H125 H 0.8698 0.6913 0.1263 0.067 Uiso 0.6804(19) 1 calc R . P B 1
Co2 Co 0.7038(6) 0.6852(5) 0.19305(19) 0.0528(15) Uani 0.3196(19) 1 d D U P B 2
P201 P 0.5202(4) 0.8013(3) 0.16560(19) 0.0558(14) Uani 0.3196(19) 1 d D U P B 2
P202 P 0.6352(4) 0.5809(3) 0.16736(15) 0.0448(10) Uani 0.3196(19) 1 d D U P B 2
P203 P 0.6175(4) 0.6430(3) 0.26621(15) 0.0398(9) Uani 0.3196(19) 1 d D U P B 2
O201 O 0.3900(12) 0.7733(9) 0.1669(5) 0.056(3) Uiso 0.3196(19) 1 d D U P B 2
O202 O 0.5044(9) 0.5610(7) 0.1871(4) 0.041(2) Uiso 0.3196(19) 1 d D U P B 2
O203 O 0.4671(9) 0.6495(8) 0.2695(4) 0.044(2) Uiso 0.3196(19) 1 d D U P B 2
O204 O 0.4955(13) 0.8871(9) 0.1943(5) 0.059(3) Uiso 0.3196(19) 1 d D U P B 2
O205 O 0.5335(14) 0.8618(10) 0.1109(4) 0.056(4) Uiso 0.3196(19) 1 d D U P B 2
O206 O 0.6267(17) 0.6115(11) 0.1091(4) 0.052(4) Uiso 0.3196(19) 1 d D U P B 2
O207 O 0.7583(10) 0.4820(7) 0.1806(4) 0.042(2) Uiso 0.3196(19) 1 d D U P B 2
O208 O 0.7271(14) 0.5126(9) 0.2837(5) 0.066(4) Uiso 0.3196(19) 1 d D U P B 2
O209 O 0.6488(16) 0.6969(12) 0.3042(5) 0.071(4) Uiso 0.3196(19) 1 d D U P B 2
C201 C 0.373(3) 0.969(2) 0.1840(12) 0.084(13) Uiso 0.3196(19) 1 d D U P B 2
H20A H 0.2947 0.9431 0.1846 0.101 Uiso 0.3196(19) 1 calc R . P B 2
H20B H 0.3780 1.0096 0.1499 0.101 Uiso 0.3196(19) 1 calc R . P B 2
C202 C 0.347(4) 1.034(3) 0.2198(16) 0.105(18) Uiso 0.3196(19) 1 d D U P B 2
H20C H 0.2486 1.0733 0.2184 0.157 Uiso 0.3196(19) 1 calc GR . P B 2
H20D H 0.4016 1.0798 0.2106 0.157 Uiso 0.3196(19) 1 calc GR . P B 2
H20E H 0.3723 0.9927 0.2536 0.157 Uiso 0.3196(19) 1 calc GR . P B 2
C203 C 0.443(3) 0.870(2) 0.0707(9) 0.110(13) Uiso 0.3196(19) 1 d D U P B 2
H20F H 0.4795 0.8112 0.0565 0.132 Uiso 0.3196(19) 1 calc R . P B 2
H20G H 0.3498 0.8728 0.0833 0.132 Uiso 0.3196(19) 1 calc R . P B 2
C204 C 0.438(4) 0.960(2) 0.0332(10) 0.111(11) Uiso 0.3196(19) 1 d D U P B 2
H20H H 0.3707 0.9716 0.0072 0.167 Uiso 0.3196(19) 1 calc GR . P B 2
H20I H 0.5292 0.9537 0.0186 0.167 Uiso 0.3196(19) 1 calc GR . P B 2
H20J H 0.4108 1.0169 0.0485 0.167 Uiso 0.3196(19) 1 calc GR . P B 2
C205 C 0.561(4) 0.565(3) 0.0856(10) 0.105(13) Uiso 0.3196(19) 1 d D U P B 2
H20K H 0.4623 0.6050 0.0805 0.126 Uiso 0.3196(19) 1 calc R . P B 2
H20L H 0.5659 0.4988 0.1079 0.126 Uiso 0.3196(19) 1 calc R . P B 2
C206 C 0.619(4) 0.550(3) 0.0374(10) 0.107(12) Uiso 0.3196(19) 1 d D U P B 2
H20M H 0.6183 0.6143 0.0154 0.161 Uiso 0.3196(19) 1 calc GR . P B 2
H20N H 0.5631 0.5212 0.0222 0.161 Uiso 0.3196(19) 1 calc GR . P B 2
H20O H 0.7138 0.5045 0.0424 0.161 Uiso 0.3196(19) 1 calc GR . P B 2
C207 C 0.7601(18) 0.3816(11) 0.2081(7) 0.042(5) Uiso 0.3196(19) 1 d D U P B 2
H20P H 0.7062 0.3547 0.1903 0.050 Uiso 0.3196(19) 1 calc R . P B 2
H20Q H 0.7238 0.3809 0.2420 0.050 Uiso 0.3196(19) 1 calc R . P B 2
C208 C 0.916(2) 0.3224(18) 0.2096(11) 0.036(6) Uiso 0.3196(19) 1 d D U P B 2
H20R H 0.9437 0.3090 0.1770 0.054 Uiso 0.3196(19) 1 calc GR . P B 2
H20S H 0.9346 0.2591 0.2350 0.054 Uiso 0.3196(19) 1 calc GR . P B 2
H20T H 0.9693 0.3617 0.2177 0.054 Uiso 0.3196(19) 1 calc GR . P B 2
C209 C 0.686(2) 0.4895(16) 0.3318(7) 0.056(5) Uiso 0.3196(19) 1 d D U P B 2
H20U H 0.5961 0.4774 0.3316 0.068 Uiso 0.3196(19) 1 calc R . P B 2
H20V H 0.6695 0.5485 0.3453 0.068 Uiso 0.3196(19) 1 calc R . P B 2
C210 C 0.784(6) 0.399(4) 0.3675(15) 0.15(2) Uiso 0.3196(19) 1 d D U P B 2
H21A H 0.7431 0.3887 0.4004 0.226 Uiso 0.3196(19) 1 calc GR . P B 2
H21B H 0.8716 0.4118 0.3700 0.226 Uiso 0.3196(19) 1 calc GR . P B 2
H21C H 0.8010 0.3400 0.3549 0.226 Uiso 0.3196(19) 1 calc GR . P B 2
C211 C 0.567(5) 0.791(2) 0.3118(19) 0.22(3) Uiso 0.3196(19) 1 d D U P B 2
H21D H 0.5152 0.8342 0.2812 0.263 Uiso 0.3196(19) 1 calc R . P B 2
H21E H 0.6255 0.8249 0.3223 0.263 Uiso 0.3196(19) 1 calc R . P B 2
C212 C 0.474(5) 0.766(4) 0.351(2) 0.23(3) Uiso 0.3196(19) 1 d D U P B 2
H21F H 0.3822 0.8151 0.3441 0.338 Uiso 0.3196(19) 1 calc GR . P B 2
H21G H 0.5088 0.7664 0.3831 0.338 Uiso 0.3196(19) 1 calc GR . P B 2
H21H H 0.4691 0.6993 0.3530 0.338 Uiso 0.3196(19) 1 calc GR . P B 2
C221 C 0.9118(10) 0.6164(5) 0.2151(5) 0.025(3) Uiso 0.3196(19) 1 d D U P B 2
H221 H 0.9515 0.5485 0.2324 0.030 Uiso 0.3196(19) 1 calc R . P B 2
C222 C 0.8606(11) 0.6983(9) 0.2371(3) 0.049(4) Uiso 0.3196(19) 1 d DG U P B 2
H222 H 0.8600 0.6948 0.2717 0.058 Uiso 0.3196(19) 1 calc R . P B 2
C223 C 0.8104(9) 0.7864(5) 0.1984(5) 0.023(2) Uiso 0.3196(19) 1 d DG U P B 2
H223 H 0.7703 0.8522 0.2025 0.028 Uiso 0.3196(19) 1 calc R . P B 2
C224 C 0.8307(12) 0.7590(9) 0.1525(3) 0.053(4) Uiso 0.3196(19) 1 d DG U P B 2
H224 H 0.8065 0.8031 0.1204 0.063 Uiso 0.3196(19) 1 calc R . P B 2
C225 C 0.8933(12) 0.6539(9) 0.1628(4) 0.077(7) Uiso 0.3196(19) 1 d DG U P B 2
H225 H 0.9185 0.6154 0.1389 0.093 Uiso 0.3196(19) 1 calc R . P B 2
Dy1A Dy -0.0228(6) 0.6460(4) 0.2181(2) 0.0233(18) Uani 0.0308(8) 1 d . U P C 3

loop_
_atom_site_aniso_label
_atom_site_aniso_U_11
_atom_site_aniso_U_22
_atom_site_aniso_U_33
_atom_site_aniso_U_23
_atom_site_aniso_U_13
_atom_site_aniso_U_12
Dy1 0.01728(8) 0.01459(8) 0.02200(9) -0.00145(6) -0.00356(6) -0.00463(6)
Si1 0.0568(8) 0.0262(6) 0.0268(6) 0.0033(4) -0.0112(5) -0.0174(5)
N1 0.0197(14) 0.0155(13) 0.0244(14) -0.0023(11) -0.0023(11) -0.0047(11)
N2 0.0231(15) 0.0169(13) 0.0256(15) -0.0005(11) -0.0035(12) -0.0056(11)
N3 0.0294(16) 0.0185(14) 0.0217(14) -0.0015(11) -0.0041(12) -0.0073(12)
N4 0.0230(15) 0.0177(13) 0.0221(14) -0.0031(11) -0.0010(11) -0.0054(11)
C1 0.0209(17) 0.0180(15) 0.0225(16) -0.0033(12) -0.0016(13) -0.0058(13)
C2 0.0276(19) 0.0193(16) 0.0211(16) -0.0031(13) -0.0027(14) -0.0064(14)
C3 0.0233(18) 0.0207(16) 0.0258(17) -0.0062(13) -0.0019(14) -0.0067(14)
C4 0.0193(17) 0.0195(16) 0.0266(17) -0.0055(13) -0.0013(13) -0.0039(13)
C5 0.0200(17) 0.0177(15) 0.0286(17) -0.0065(13) -0.0020(13) -0.0051(13)
C6 0.0205(17) 0.0165(15) 0.0296(17) -0.0041(13) -0.0005(14) -0.0047(13)
C7 0.030(2) 0.0154(16) 0.0315(18) -0.0032(14) -0.0019(15) -0.0077(14)
C8 0.033(2) 0.0174(16) 0.0309(19) 0.0009(14) -0.0026(16) -0.0078(15)
C9 0.0259(18) 0.0197(16) 0.0273(17) -0.0013(13) -0.0051(14) -0.0065(14)
C10 0.036(2) 0.0211(17) 0.0258(18) 0.0005(14) -0.0046(15) -0.0088(15)
C11 0.039(2) 0.0220(17) 0.0228(17) -0.0013(13) -0.0043(15) -0.0095(15)
C12 0.062(3) 0.0250(19) 0.0222(18) -0.0009(15) -0.0011(18) -0.0113(19)
C13 0.061(3) 0.0248(19) 0.0241(19) -0.0060(15) 0.0016(18) -0.0128(19)
C14 0.033(2) 0.0222(17) 0.0234(17) -0.0056(13) -0.0009(15) -0.0071(15)
C15 0.0277(18) 0.0197(16) 0.0259(17) -0.0069(13) -0.0024(14) -0.0052(14)
C16 0.0240(18) 0.0173(16) 0.0256(16) -0.0049(13) -0.0029(14) -0.0037(13)
C17 0.0229(18) 0.0167(16) 0.0284(18) -0.0047(13) -0.0036(14) -0.0030(13)
C18 0.0224(17) 0.0167(16) 0.0262(17) -0.0007(13) -0.0037(14) -0.0024(13)
C19 0.0218(17) 0.0186(16) 0.0231(16) -0.0019(13) -0.0017(13) -0.0058(13)
C20 0.0226(17) 0.0172(15) 0.0225(16) -0.0011(12) -0.0011(13) -0.0057(13)
C21 0.0255(18) 0.0186(16) 0.0250(17) -0.0062(13) -0.0006(14) -0.0047(14)
C22 0.0285(19) 0.0176(16) 0.0256(18) -0.0062(14) -0.0017(15) -0.0051(14)
C23 0.046(2) 0.0209(18) 0.0311(19) -0.0028(15) -0.0055(17) -0.0112(17)
C24 0.053(3) 0.0224(19) 0.0307(19) -0.0002(15) -0.0064(18) -0.0124(18)
C25 0.060(3) 0.037(2) 0.043(3) 0.003(2) -0.014(2) -0.013(2)
C26 0.059(3) 0.054(3) 0.080(4) -0.006(3) -0.003(3) -0.019(3)
C27 0.070(4) 0.041(3) 0.077(4) -0.009(3) -0.014(3) -0.007(3)
C28 0.069(3) 0.031(2) 0.034(2) 0.0000(18) -0.008(2) -0.027(2)
C29 0.063(3) 0.050(3) 0.051(3) -0.006(2) -0.010(2) -0.031(3)
C30 0.083(4) 0.041(3) 0.044(3) 0.009(2) -0.008(3) -0.031(3)
C31 0.057(3) 0.034(2) 0.039(2) -0.0058(18) -0.011(2) -0.021(2)
C32 0.062(3) 0.041(3) 0.052(3) -0.010(2) -0.005(2) -0.027(2)
C33 0.072(4) 0.057(3) 0.044(3) -0.015(2) -0.002(2) -0.032(3)
C34 0.0265(18) 0.0147(15) 0.0265(17) -0.0030(13) -0.0014(14) -0.0050(13)
C35 0.0245(17) 0.0180(16) 0.0296(18) -0.0039(14) -0.0018(14) -0.0072(14)
C36 0.0246(17) 0.0192(16) 0.0307(19) -0.0043(14) 0.0034(14) -0.0057(14)
C37 0.0290(18) 0.0191(17) 0.0315(19) -0.0086(15) 0.0023(15) -0.0071(14)
C38 0.0259(17) 0.0185(16) 0.0307(18) -0.0049(14) 0.0003(14) -0.0104(14)
C39 0.0225(17) 0.0183(16) 0.0283(18) -0.0041(14) 0.0002(14) -0.0051(13)
C40 0.0214(17) 0.0229(18) 0.044(2) -0.0107(16) 0.0045(16) -0.0061(14)
C41 0.028(2) 0.0226(19) 0.069(3) -0.0112(19) -0.006(2) -0.0049(16)
C42 0.023(2) 0.031(2) 0.087(4) -0.026(2) 0.000(2) -0.0058(17)
C43 0.034(3) 0.062(3) 0.055(3) -0.010(2) 0.016(2) -0.003(2)
C44 0.0262(19) 0.0281(19) 0.038(2) -0.0112(16) -0.0017(16) -0.0107(15)
C45 0.041(3) 0.029(2) 0.082(4) -0.009(2) -0.017(3) -0.0150(19)
C46 0.031(2) 0.034(2) 0.043(2) -0.0135(18) -0.0084(18) -0.0088(17)
C47 0.038(3) 0.090(4) 0.044(3) -0.029(3) 0.001(2) -0.026(3)
C48 0.0314(19) 0.0188(16) 0.0222(17) -0.0025(13) -0.0006(14) -0.0069(14)
C49 0.0327(19) 0.0271(18) 0.0257(18) -0.0071(15) -0.0004(15) -0.0091(15)
C50 0.0314(18) 0.0264(18) 0.0278(19) -0.0051(15) 0.0021(15) -0.0072(15)
C51 0.039(2) 0.0234(18) 0.0279(19) -0.0095(15) 0.0022(16) -0.0086(16)
C52 0.0266(18) 0.0304(19) 0.0291(19) -0.0042(15) -0.0026(15) -0.0127(15)
C53 0.032(2) 0.0225(17) 0.0262(18) -0.0056(14) -0.0023(15) -0.0062(15)
C58 0.044(2) 0.035(2) 0.033(2) -0.0119(17) -0.0047(18) -0.0142(18)
C59 0.078(4) 0.048(3) 0.053(3) 0.001(2) -0.021(3) -0.039(3)
C60 0.079(4) 0.058(3) 0.034(2) -0.012(2) -0.002(2) -0.039(3)
C61 0.055(3) 0.078(4) 0.066(4) -0.041(3) -0.015(3) -0.013(3)
C54 0.035(5) 0.029(5) 0.034(6) -0.012(4) 0.001(4) -0.006(4)
C55 0.032(4) 0.045(5) 0.050(5) -0.022(4) 0.001(4) -0.010(4)
C56 0.037(5) 0.034(4) 0.043(5) -0.008(3) -0.008(4) -0.005(3)
C57 0.040(5) 0.052(6) 0.037(4) -0.014(4) 0.003(3) -0.004(4)
C54A 0.035(5) 0.037(6) 0.033(6) -0.016(4) 0.000(4) -0.002(4)
C55A 0.040(5) 0.039(5) 0.039(4) -0.015(3) -0.004(3) 0.001(4)
C56A 0.047(6) 0.044(5) 0.054(6) -0.027(4) -0.004(5) 0.005(4)
C57A 0.040(5) 0.050(5) 0.064(6) -0.014(5) 0.010(4) -0.008(4)
Co1 0.0159(5) 0.0268(6) 0.0646(13) -0.0132(8) -0.0038(7) -0.0086(4)
P101 0.0231(7) 0.0285(8) 0.0528(10) -0.0170(7) 0.0100(7) -0.0129(6)
P102 0.0252(9) 0.0223(8) 0.126(2) -0.0047(10) -0.0310(11) -0.0043(7)
P103 0.0215(7) 0.0257(7) 0.0481(9) -0.0107(7) -0.0062(6) -0.0090(6)
O101 0.0201(18) 0.032(2) 0.0247(19) -0.0012(17) 0.0008(15) -0.0090(16)
O102 0.0214(18) 0.0193(18) 0.038(2) -0.0052(16) -0.0056(16) -0.0016(14)
O103 0.0257(19) 0.026(2) 0.033(2) -0.0074(16) -0.0050(16) -0.0089(16)
O104 0.052(3) 0.040(3) 0.047(3) -0.022(2) 0.023(2) -0.030(2)
O105 0.023(2) 0.050(3) 0.088(4) -0.048(3) 0.016(2) -0.018(2)
O106 0.048(3) 0.060(3) 0.097(4) -0.016(3) -0.014(3) -0.006(3)
O107 0.080(4) 0.038(3) 0.065(3) -0.012(3) -0.042(3) 0.005(3)
O108 0.028(2) 0.048(3) 0.053(3) -0.016(2) -0.0175(19) -0.008(2)
O109 0.023(2) 0.026(2) 0.058(3) -0.0135(19) -0.0046(19) -0.0089(16)
C101 0.063(5) 0.033(3) 0.038(3) -0.012(3) 0.014(3) -0.016(3)
C102 0.045(4) 0.052(4) 0.100(7) -0.038(4) 0.013(4) -0.020(4)
C103 0.029(4) 0.055(5) 0.098(6) -0.047(5) 0.004(4) -0.016(3)
C104 0.038(4) 0.045(4) 0.081(6) -0.039(5) 0.010(4) -0.018(3)
C105 0.031(4) 0.072(6) 0.068(5) -0.022(5) -0.005(4) -0.011(4)
C106 0.054(7) 0.078(8) 0.116(13) -0.041(8) -0.025(6) 0.021(5)
C107 0.082(6) 0.047(5) 0.059(5) -0.009(4) -0.017(4) 0.018(4)
C108 0.097(8) 0.058(6) 0.029(4) -0.007(4) -0.032(4) 0.029(5)
C109 0.039(4) 0.047(4) 0.045(4) -0.010(3) -0.009(3) -0.008(3)
C110 0.033(3) 0.043(4) 0.037(3) -0.015(3) -0.011(3) -0.008(3)
C111 0.030(3) 0.033(3) 0.048(4) -0.004(3) -0.003(3) -0.019(3)
C112 0.039(4) 0.033(4) 0.051(5) -0.010(3) -0.003(4) -0.012(3)
Co2 0.0278(16) 0.071(3) 0.055(3) 0.0068(18) -0.0099(17) -0.0259(16)
P201 0.0298(19) 0.045(2) 0.081(3) 0.020(2) -0.017(2) -0.0213(17)
P202 0.0239(17) 0.063(3) 0.041(2) -0.0055(18) 0.0015(15) -0.0114(17)
P203 0.0312(18) 0.038(2) 0.048(2) -0.0053(16) -0.0148(16) -0.0093(15)
Dy1A 0.027(3) 0.012(3) 0.031(3) -0.010(2) -0.002(2) -0.003(2)

loop_
_atom_type_symbol
_atom_type_description
_atom_type_scat_dispersion_real
_atom_type_scat_dispersion_imag
_atom_type_scat_source
C C 0.0033 0.0016 'International Tables Vol C Tables 4.2.6.8 and 6.1.1.4'
H H 0.0000 0.0000 'International Tables Vol C Tables 4.2.6.8 and 6.1.1.4'
Co Co 0.3494 0.9721 'International Tables Vol C Tables 4.2.6.8 and 6.1.1.4'
Dy Dy -0.1892 4.4098 'International Tables Vol C Tables 4.2.6.8 and 6.1.1.4'
N N 0.0061 0.0033 'International Tables Vol C Tables 4.2.6.8 and 6.1.1.4'
O O 0.0106 0.0060 'International Tables Vol C Tables 4.2.6.8 and 6.1.1.4'
P P 0.1023 0.0942 'International Tables Vol C Tables 4.2.6.8 and 6.1.1.4'
Si Si 0.0817 0.0704 'International Tables Vol C Tables 4.2.6.8 and 6.1.1.4'

loop_
_geom_angle_atom_site_label_1
_geom_angle_atom_site_label_2
_geom_angle_atom_site_label_3
_geom_angle
_geom_angle_site_symmetry_3
N1 Dy1 N2 74.80(10) .
N1 Dy1 N4 74.97(10) .
N2 Dy1 N4 118.31(10) .
N3 Dy1 N1 118.64(11) .
N3 Dy1 N2 75.14(11) .
N3 Dy1 N4 74.43(10) .
O101 Dy1 N1 77.46(13) .
O101 Dy1 N2 134.79(14) .
O101 Dy1 N3 150.07(14) .
O101 Dy1 N4 87.23(13) .
O101 Dy1 O102 79.86(14) .
O101 Dy1 O103 77.03(15) .
O102 Dy1 N1 112.80(12) .
O102 Dy1 N2 78.95(12) .
O102 Dy1 N3 112.06(13) .
O102 Dy1 N4 162.73(12) .
O102 Dy1 O103 80.04(14) .
O103 Dy1 N1 148.69(12) .
O103 Dy1 N2 136.52(12) .
O103 Dy1 N3 78.23(13) .
O103 Dy1 N4 85.95(12) .
O201 Dy1 N1 88.5(3) .
O201 Dy1 N2 154.7(4) .
O201 Dy1 N3 130.1(4) .
O201 Dy1 N4 73.9(3) .
O201 Dy1 O202 76.2(4) .
O202 Dy1 N1 84.7(2) .
O202 Dy1 N2 83.2(2) .
O202 Dy1 N3 141.4(3) .
O202 Dy1 N4 144.0(3) .
O203 Dy1 N1 160.8(3) .
O203 Dy1 N2 108.3(3) .
O203 Dy1 N3 80.0(3) .
O203 Dy1 N4 117.3(3) .
O203 Dy1 O201 81.6(4) .
O203 Dy1 O202 77.0(3) .
C24 Si1 C25 108.1(2) .
C24 Si1 C28 107.5(2) .
C24 Si1 C31 103.5(2) .
C25 Si1 C28 109.2(2) .
C25 Si1 C31 116.5(2) .
C28 Si1 C31 111.5(2) .
Dy1 N1 Dy1A 79.12(14) .
C1 N1 Dy1 123.2(2) .
C1 N1 C4 105.9(3) .
C1 N1 Dy1A 112.7(2) .
C4 N1 Dy1 123.6(2) .
C4 N1 Dy1A 107.7(2) .
Dy1 N2 Dy1A 79.12(14) .
C6 N2 Dy1 124.6(2) .
C6 N2 Dy1A 104.6(2) .
C9 N2 Dy1 125.1(2) .
C9 N2 C6 106.4(3) .
C9 N2 Dy1A 108.5(3) .
C11 N3 Dy1 124.0(3) .
C11 N3 C14 106.1(3) .
C14 N3 Dy1 125.2(2) .
C16 N4 Dy1 124.5(2) .
C19 N4 Dy1 122.7(2) .
C19 N4 C16 106.5(3) .
N1 C1 C2 110.3(3) .
N1 C1 C20 124.6(3) .
C20 C1 C2 125.0(3) .
C1 C2 H2 126.5 .
C3 C2 C1 107.0(3) .
C3 C2 H2 126.5 .
C2 C3 H3 126.5 .
C2 C3 C4 106.9(3) .
C4 C3 H3 126.5 .
N1 C4 C3 109.8(3) .
N1 C4 C5 125.0(3) .
C5 C4 C3 125.1(3) .
C4 C5 C34 116.5(3) .
C6 C5 C4 125.7(3) .
C6 C5 C34 117.8(3) .
N2 C6 C5 126.1(3) .
N2 C6 C7 109.4(3) .
C5 C6 C7 124.4(3) .
C6 C7 H7 126.5 .
C8 C7 C6 106.9(3) .
C8 C7 H7 126.5 .
C7 C8 H8 126.4 .
C7 C8 C9 107.2(3) .
C9 C8 H8 126.4 .
N2 C9 C8 110.1(3) .
N2 C9 C10 125.5(3) .
C10 C9 C8 124.4(3) .
C9 C10 C11 125.7(3) .
C9 C10 C23 118.9(3) .
C11 C10 C23 115.4(4) .
N3 C11 C10 125.5(4) .
N3 C11 C12 110.1(3) .
C10 C11 C12 124.2(4) .
C11 C12 H12 126.6 .
C13 C12 C11 106.8(4) .
C13 C12 H12 126.6 .
C12 C13 H13 126.4 .
C12 C13 C14 107.1(4) .
C14 C13 H13 126.4 .
N3 C14 C13 109.9(3) .
N3 C14 C15 125.7(3) .
C15 C14 C13 124.4(4) .
C14 C15 C48 116.6(3) .
C16 C15 C14 125.9(3) .
C16 C15 C48 117.3(3) .
N4 C16 C15 125.2(3) .
N4 C16 C17 109.5(3) .
C15 C16 C17 125.2(3) .
C16 C17 H17 126.6 .
C18 C17 C16 106.9(3) .
C18 C17 H17 126.6 .
C17 C18 H18 126.4 .
C17 C18 C19 107.2(3) .
C19 C18 H18 126.4 .
N4 C19 C18 109.9(3) .
N4 C19 C20 125.7(3) .
C20 C19 C18 124.4(3) .
C1 C20 C21 116.8(3) .
C19 C20 C1 126.5(3) .
C19 C20 C21 116.6(3) .
C22 C21 C20 178.1(4) .
C21 C22 C22 179.4(6) 2_575
C24 C23 C10 174.7(4) .
C23 C24 Si1 168.3(4) .
Si1 C25 H25 107.9 .
C26 C25 Si1 114.3(4) .
C26 C25 H25 107.9 .
C26 C25 C27 109.0(5) .
C27 C25 Si1 109.6(4) .
C27 C25 H25 107.9 .
C25 C26 H26A 109.5 .
C25 C26 H26B 109.5 .
C25 C26 H26C 109.5 .
H26A C26 H26B 109.5 .
H26A C26 H26C 109.5 .
H26B C26 H26C 109.5 .
C25 C27 H27A 109.5 .
C25 C27 H27B 109.5 .
C25 C27 H27C 109.5 .
H27A C27 H27B 109.5 .
H27A C27 H27C 109.5 .
H27B C27 H27C 109.5 .
Si1 C28 H28 106.0 .
C29 C28 Si1 112.6(3) .
C29 C28 H28 106.0 .
C29 C28 C30 111.2(5) .
C30 C28 Si1 114.3(4) .
C30 C28 H28 106.0 .
C28 C29 H29A 109.5 .
C28 C29 H29B 109.5 .
C28 C29 H29C 109.5 .
H29A C29 H29B 109.5 .
H29A C29 H29C 109.5 .
H29B C29 H29C 109.5 .
C28 C30 H30A 109.5 .
C28 C30 H30B 109.5 .
C28 C30 H30C 109.5 .
H30A C30 H30B 109.5 .
H30A C30 H30C 109.5 .
H30B C30 H30C 109.5 .
Si1 C31 H31 105.6 .
C32 C31 Si1 113.6(4) .
C32 C31 H31 105.6 .
C33 C31 Si1 115.2(3) .
C33 C31 H31 105.6 .
C33 C31 C32 110.3(4) .
C31 C32 H32A 109.5 .
C31 C32 H32B 109.5 .
C31 C32 H32C 109.5 .
H32A C32 H32B 109.5 .
H32A C32 H32C 109.5 .
H32B C32 H32C 109.5 .
C31 C33 H33A 109.5 .
C31 C33 H33B 109.5 .
C31 C33 H33C 109.5 .
H33A C33 H33B 109.5 .
H33A C33 H33C 109.5 .
H33B C33 H33C 109.5 .
C35 C34 C5 119.2(3) .
C35 C34 C39 119.7(3) .
C39 C34 C5 121.1(3) .
C34 C35 H35 119.5 .
C34 C35 C36 121.0(4) .
C36 C35 H35 119.5 .
C35 C36 C40 122.2(4) .
C37 C36 C35 117.6(3) .
C37 C36 C40 120.2(3) .
C36 C37 H37 118.5 .
C36 C37 C38 122.9(3) .
C38 C37 H37 118.5 .
C37 C38 C44 119.8(3) .
C39 C38 C37 117.9(3) .
C39 C38 C44 122.2(3) .
C34 C39 H39 119.6 .
C38 C39 C34 120.9(3) .
C38 C39 H39 119.6 .
C41 C40 C36 109.8(3) .
C41 C40 C43 109.5(4) .
C42 C40 C36 112.2(3) .
C42 C40 C41 108.6(4) .
C42 C40 C43 107.7(4) .
C43 C40 C36 109.0(4) .
C40 C41 H41A 109.5 .
C40 C41 H41B 109.5 .
C40 C41 H41C 109.5 .
H41A C41 H41B 109.5 .
H41A C41 H41C 109.5 .
H41B C41 H41C 109.5 .
C40 C42 H42A 109.5 .
C40 C42 H42B 109.5 .
C40 C42 H42C 109.5 .
H42A C42 H42B 109.5 .
H42A C42 H42C 109.5 .
H42B C42 H42C 109.5 .
C40 C43 H43A 109.5 .
C40 C43 H43B 109.5 .
C40 C43 H43C 109.5 .
H43A C43 H43B 109.5 .
H43A C43 H43C 109.5 .
H43B C43 H43C 109.5 .
C45 C44 C38 109.0(3) .
C45 C44 C46 107.9(4) .
C45 C44 C47 110.4(4) .
C46 C44 C38 112.0(3) .
C47 C44 C38 109.7(3) .
C47 C44 C46 107.9(4) .
C44 C45 H45A 109.5 .
C44 C45 H45B 109.5 .
C44 C45 H45C 109.5 .
H45A C45 H45B 109.5 .
H45A C45 H45C 109.5 .
H45B C45 H45C 109.5 .
C44 C46 H46A 109.5 .
C44 C46 H46B 109.5 .
C44 C46 H46C 109.5 .
H46A C46 H46B 109.5 .
H46A C46 H46C 109.5 .
H46B C46 H46C 109.5 .
C44 C47 H47A 109.5 .
C44 C47 H47B 109.5 .
C44 C47 H47C 109.5 .
H47A C47 H47B 109.5 .
H47A C47 H47C 109.5 .
H47B C47 H47C 109.5 .
C49 C48 C15 120.3(3) .
C53 C48 C15 119.6(3) .
C53 C48 C49 120.1(4) .
C48 C49 H49 119.5 .
C48 C49 C50 120.9(4) .
C50 C49 H49 119.5 .
C49 C50 C54 120.7(6) .
C49 C50 C54A 121.4(6) .
C51 C50 C49 117.6(4) .
C51 C50 C54 121.6(6) .
C51 C50 C54A 120.9(6) .
C50 C51 H51 119.0 .
C52 C51 C50 122.0(4) .
C52 C51 H51 119.0 .
C51 C52 C53 119.3(4) .
C51 C52 C58 118.8(4) .
C53 C52 C58 121.9(4) .
C48 C53 C52 119.9(4) .
C48 C53 H53 120.0 .
C52 C53 H53 120.0 .
C59 C58 C52 109.6(4) .
C59 C58 C60 110.4(4) .
C59 C58 C61 109.0(5) .
C60 C58 C52 108.3(4) .
C61 C58 C52 112.4(4) .
C61 C58 C60 107.1(4) .
C58 C59 H59A 109.5 .
C58 C59 H59B 109.5 .
C58 C59 H59C 109.5 .
H59A C59 H59B 109.5 .
H59A C59 H59C 109.5 .
H59B C59 H59C 109.5 .
C58 C60 H60A 109.5 .
C58 C60 H60B 109.5 .
C58 C60 H60C 109.5 .
H60A C60 H60B 109.5 .
H60A C60 H60C 109.5 .
H60B C60 H60C 109.5 .
C58 C61 H61A 109.5 .
C58 C61 H61B 109.5 .
C58 C61 H61C 109.5 .
H61A C61 H61B 109.5 .
H61A C61 H61C 109.5 .
H61B C61 H61C 109.5 .
C50 C54 C55 114.2(8) .
C50 C54 C56 107.9(8) .
C55 C54 C56 107.2(9) .
C57 C54 C50 109.6(8) .
C57 C54 C55 108.1(9) .
C57 C54 C56 109.8(9) .
C54 C55 H55A 109.5 .
C54 C55 H55B 109.5 .
C54 C55 H55C 109.5 .
H55A C55 H55B 109.5 .
H55A C55 H55C 109.5 .
H55B C55 H55C 109.5 .
C54 C56 H56A 109.5 .
C54 C56 H56B 109.5 .
C54 C56 H56C 109.5 .
H56A C56 H56B 109.5 .
H56A C56 H56C 109.5 .
H56B C56 H56C 109.5 .
C54 C57 H57A 109.5 .
C54 C57 H57B 109.5 .
C54 C57 H57C 109.5 .
H57A C57 H57B 109.5 .
H57A C57 H57C 109.5 .
H57B C57 H57C 109.5 .
C50 C54A C55A 108.5(9) .
C50 C54A C56A 113.3(9) .
C55A C54A C56A 106.7(9) .
C57A C54A C50 109.5(9) .
C57A C54A C55A 108.3(10) .
C57A C54A C56A 110.4(10) .
C54A C55A H55D 109.5 .
C54A C55A H55E 109.5 .
C54A C55A H55F 109.5 .
H55D C55A H55E 109.5 .
H55D C55A H55F 109.5 .
H55E C55A H55F 109.5 .
C54A C56A H56D 109.5 .
C54A C56A H56E 109.5 .
C54A C56A H56F 109.5 .
H56D C56A H56E 109.5 .
H56D C56A H56F 109.5 .
H56E C56A H56F 109.5 .
C54A C57A H57D 109.5 .
C54A C57A H57E 109.5 .
C54A C57A H57F 109.5 .
H57D C57A H57E 109.5 .
H57D C57A H57F 109.5 .
H57E C57A H57F 109.5 .
P102 Co1 P101 92.06(11) .
P103 Co1 P101 92.14(10) .
P103 Co1 P102 89.76(12) .
C121 Co1 P101 117.8(2) .
C121 Co1 P102 92.94(19) .
C121 Co1 P103 149.8(2) .
C121 Co1 C125 39.49(10) .
C122 Co1 P101 155.9(2) .
C122 Co1 P102 97.3(2) .
C122 Co1 P103 110.0(2) .
C122 Co1 C121 39.81(10) .
C122 Co1 C124 67.16(14) .
C122 Co1 C125 66.75(13) .
C123 Co1 P101 135.1(3) .
C123 Co1 P102 132.9(3) .
C123 Co1 P103 89.36(18) .
C123 Co1 C121 67.04(14) .
C123 Co1 C122 40.18(11) .
C123 Co1 C124 40.08(10) .
C123 Co1 C125 66.93(13) .
C124 Co1 P101 97.7(2) .
C124 Co1 P102 159.6(2) .
C124 Co1 P103 107.6(2) .
C124 Co1 C121 66.68(13) .
C124 Co1 C125 39.65(10) .
C125 Co1 P101 89.54(18) .
C125 Co1 P102 123.2(2) .
C125 Co1 P103 146.9(2) .
O101 P101 Co1 119.59(19) .
O101 P101 O104 107.6(3) .
O101 P101 O105 107.7(3) .
O104 P101 Co1 108.7(2) .
O105 P101 Co1 111.9(2) .
O105 P101 O104 99.4(3) .
O102 P102 Co1 118.72(19) .
O102 P102 O106 110.4(3) .
O102 P102 O107 108.6(3) .
O106 P102 Co1 118.6(3) .
O106 P102 O107 91.7(3) .
O107 P102 Co1 104.4(2) .
O103 P103 Co1 118.92(18) .
O103 P103 O108 109.0(3) .
O103 P103 O109 108.0(2) .
O108 P103 Co1 106.3(2) .
O109 P103 Co1 113.0(2) .
O109 P103 O108 99.9(3) .
P101 O101 Dy1 133.4(2) .
P102 O102 Dy1 133.7(2) .
P103 O103 Dy1 136.1(2) .
C101 O104 P101 116.5(4) .
C103 O105 P101 120.0(5) .
C105 O106 P102 116.0(6) .
C107 O107 P102 121.0(6) .
C109 O108 P103 117.3(4) .
C111 O109 P103 123.6(4) .
O104 C101 H10A 109.0 .
O104 C101 H10B 109.0 .
O104 C101 C102 113.0(7) .
H10A C101 H10B 107.8 .
C102 C101 H10A 109.0 .
C102 C101 H10B 109.0 .
C101 C102 H10C 109.5 .
C101 C102 H10D 109.5 .
C101 C102 H10E 109.5 .
H10C C102 H10D 109.5 .
H10C C102 H10E 109.5 .
H10D C102 H10E 109.5 .
O105 C103 H10F 109.4 .
O105 C103 H10G 109.4 .
H10F C103 H10G 108.0 .
C104 C103 O105 111.0(7) .
C104 C103 H10F 109.4 .
C104 C103 H10G 109.4 .
C103 C104 H10H 109.5 .
C103 C104 H10I 109.5 .
C103 C104 H10J 109.5 .
H10H C104 H10I 109.5 .
H10H C104 H10J 109.5 .
H10I C104 H10J 109.5 .
O106 C105 H10K 110.8 .
O106 C105 H10L 110.8 .
O106 C105 C106 104.7(11) .
H10K C105 H10L 108.9 .
C106 C105 H10K 110.8 .
C106 C105 H10L 110.8 .
C105 C106 H10M 109.5 .
C105 C106 H10N 109.5 .
C105 C106 H10O 109.5 .
H10M C106 H10N 109.5 .
H10M C106 H10O 109.5 .
H10N C106 H10O 109.5 .
O107 C107 H10P 111.3 .
O107 C107 H10Q 111.3 .
O107 C107 C108 102.5(11) .
H10P C107 H10Q 109.2 .
C108 C107 H10P 111.3 .
C108 C107 H10Q 111.3 .
C107 C108 H10R 109.5 .
C107 C108 H10S 109.5 .
C107 C108 H10T 109.5 .
H10R C108 H10S 109.5 .
H10R C108 H10T 109.5 .
H10S C108 H10T 109.5 .
O108 C109 H10U 109.1 .
O108 C109 H10V 109.1 .
O108 C109 C110 112.5(6) .
H10U C109 H10V 107.8 .
C110 C109 H10U 109.1 .
C110 C109 H10V 109.1 .
C109 C110 H11A 109.5 .
C109 C110 H11B 109.5 .
C109 C110 H11C 109.5 .
H11A C110 H11B 109.5 .
H11A C110 H11C 109.5 .
H11B C110 H11C 109.5 .
O109 C111 H11D 109.7 .
O109 C111 H11E 109.7 .
O109 C111 C112 110.0(8) .
H11D C111 H11E 108.2 .
C112 C111 H11D 109.7 .
C112 C111 H11E 109.7 .
C111 C112 H11F 109.5 .
C111 C112 H11G 109.5 .
C111 C112 H11H 109.5 .
H11F C112 H11G 109.5 .
H11F C112 H11H 109.5 .
H11G C112 H11H 109.5 .
Co1 C121 H121 126.0 .
C122 C121 Co1 69.1(2) .
C122 C121 H121 126.0 .
C125 C121 Co1 70.5(2) .
C125 C121 H121 126.0 .
C125 C121 C122 108.0 .
Co1 C122 H122 125.0 .
C121 C122 Co1 71.1(2) .
C121 C122 H122 126.0 .
C123 C122 Co1 69.5(2) .
C123 C122 C121 108.0 .
C123 C122 H122 126.0 .
Co1 C123 H123 124.6 .
C122 C123 Co1 70.3(2) .
C122 C123 H123 126.0 .
C122 C123 C124 108.0 .
C124 C123 Co1 70.7(2) .
C124 C123 H123 126.0 .
Co1 C124 H124 125.4 .
C123 C124 Co1 69.2(2) .
C123 C124 H124 126.0 .
C125 C124 Co1 71.0(2) .
C125 C124 C123 108.0 .
C125 C124 H124 126.0 .
Co1 C125 H125 126.2 .
C121 C125 Co1 70.0(2) .
C121 C125 C124 108.0 .
C121 C125 H125 126.0 .
C124 C125 Co1 69.3(2) .
C124 C125 H125 126.0 .
P201 Co2 P202 90.9(3) .
P201 Co2 P203 93.0(3) .
P201 Co2 C222 124.6(4) .
P201 Co2 C223 93.3(4) .
P202 Co2 P203 90.7(3) .
P202 Co2 C222 144.0(5) .
C221 Co2 P201 158.5(4) .
C221 Co2 P202 108.1(4) .
C221 Co2 P203 96.6(4) .
C221 Co2 C222 38.82(15) .
C221 Co2 C223 65.6(2) .
C222 Co2 P203 82.3(3) .
C223 Co2 P202 162.1(4) .
C223 Co2 P203 106.5(4) .
C223 Co2 C222 38.46(14) .
C224 Co2 P201 94.3(4) .
C224 Co2 P202 122.8(4) .
C224 Co2 P203 145.5(4) .
C224 Co2 C221 67.2(2) .
C224 Co2 C222 65.9(2) .
C224 Co2 C223 39.50(15) .
C225 Co2 P201 129.5(5) .
C225 Co2 P202 97.3(4) .
C225 Co2 P203 136.4(5) .
C225 Co2 C221 40.22(17) .
C225 Co2 C222 66.3(2) .
C225 Co2 C223 66.8(2) .
C225 Co2 C224 40.73(18) .
O201 P201 Co2 117.3(5) .
O201 P201 O204 109.2(7) .
O201 P201 O205 107.0(7) .
O204 P201 Co2 109.2(5) .
O205 P201 Co2 112.7(6) .
O205 P201 O204 100.0(7) .
O202 P202 Co2 119.5(5) .
O202 P202 O206 108.9(7) .
O202 P202 O207 109.5(6) .
O206 P202 Co2 109.2(6) .
O207 P202 Co2 103.9(5) .
O207 P202 O206 104.7(7) .
O203 P203 Co2 118.9(4) .
O203 P203 O208 110.3(6) .
O203 P203 O209 108.7(7) .
O208 P203 Co2 97.8(5) .
O209 P203 Co2 112.6(6) .
O209 P203 O208 107.7(7) .
P201 O201 Dy1 136.2(7) .
P202 O202 Dy1 132.8(6) .
P203 O203 Dy1 136.5(6) .
C201 O204 P201 118.4(14) .
C203 O205 P201 121.7(14) .
C205 O206 P202 117.9(16) .
C207 O207 P202 129.8(10) .
C209 O208 P203 97.9(12) .
C211 O209 P203 127(2) .
O204 C201 H20A 108.7 .
O204 C201 H20B 108.7 .
O204 C201 C202 114(2) .
H20A C201 H20B 107.6 .
C202 C201 H20A 108.7 .
C202 C201 H20B 108.7 .
C201 C202 H20C 109.5 .
C201 C202 H20D 109.5 .
C201 C202 H20E 109.5 .
H20C C202 H20D 109.5 .
H20C C202 H20E 109.5 .
H20D C202 H20E 109.5 .
O205 C203 H20F 110.2 .
O205 C203 H20G 110.2 .
H20F C203 H20G 108.5 .
C204 C203 O205 107(2) .
C204 C203 H20F 110.2 .
C204 C203 H20G 110.2 .
C203 C204 H20H 109.5 .
C203 C204 H20I 109.5 .
C203 C204 H20J 109.5 .
H20H C204 H20I 109.5 .
H20H C204 H20J 109.5 .
H20I C204 H20J 109.5 .
O206 C205 H20K 108.6 .
O206 C205 H20L 108.6 .
O206 C205 C206 114(2) .
H20K C205 H20L 107.6 .
C206 C205 H20K 108.6 .
C206 C205 H20L 108.6 .
C205 C206 H20M 109.5 .
C205 C206 H20N 109.5 .
C205 C206 H20O 109.5 .
H20M C206 H20N 109.5 .
H20M C206 H20O 109.5 .
H20N C206 H20O 109.5 .
O207 C207 H20P 111.4 .
O207 C207 H20Q 111.4 .
O207 C207 C208 101.7(14) .
H20P C207 H20Q 109.3 .
C208 C207 H20P 111.4 .
C208 C207 H20Q 111.4 .
C207 C208 H20R 109.5 .
C207 C208 H20S 109.5 .
C207 C208 H20T 109.5 .
H20R C208 H20S 109.5 .
H20R C208 H20T 109.5 .
H20S C208 H20T 109.5 .
O208 C209 H20U 108.2 .
O208 C209 H20V 108.2 .
O208 C209 C210 116(2) .
H20U C209 H20V 107.3 .
C210 C209 H20U 108.2 .
C210 C209 H20V 108.2 .
C209 C210 H21A 109.5 .
C209 C210 H21B 109.5 .
C209 C210 H21C 109.5 .
H21A C210 H21B 109.5 .
H21A C210 H21C 109.5 .
H21B C210 H21C 109.5 .
O209 C211 H21D 110.9 .
O209 C211 H21E 110.9 .
O209 C211 C212 104(3) .
H21D C211 H21E 109.0 .
C212 C211 H21D 110.9 .
C212 C211 H21E 110.9 .
C211 C212 H21F 109.5 .
C211 C212 H21G 109.5 .
C211 C212 H21H 109.5 .
H21F C212 H21G 109.5 .
H21F C212 H21H 109.5 .
H21G C212 H21H 109.5 .
Co2 C221 H221 125.2 .
C222 C221 Co2 73.2(3) .
C222 C221 H221 126.0 .
C222 C221 C225 108.0 .
C225 C221 Co2 67.1(3) .
C225 C221 H221 126.0 .
Co2 C222 H222 127.9 .
C221 C222 Co2 67.9(3) .
C221 C222 H222 126.0 .
C223 C222 Co2 69.7(3) .
C223 C222 C221 108.0 .
C223 C222 H222 126.0 .
Co2 C223 H223 126.8 .
C222 C223 Co2 71.8(3) .
C222 C223 H223 126.0 .
C222 C223 C224 108.0 .
C224 C223 Co2 66.9(3) .
C224 C223 H223 126.0 .
Co2 C224 H224 123.4 .
C223 C224 Co2 73.6(3) .
C223 C224 H224 126.0 .
C225 C224 Co2 68.6(3) .
C225 C224 C223 108.0 .
C225 C224 H224 126.0 .
Co2 C225 H225 122.4 .
C221 C225 Co2 72.7(3) .
C221 C225 H225 126.0 .
C224 C225 Co2 70.7(3) .
C224 C225 C221 108.0 .
C224 C225 H225 126.0 .
N2 Dy1A N1 60.07(14) .

loop_
_geom_bond_atom_site_label_1
_geom_bond_atom_site_label_2
_geom_bond_distance
_geom_bond_site_symmetry_2
Dy1 N1 2.391(3) .
Dy1 N2 2.393(3) .
Dy1 N3 2.384(3) .
Dy1 N4 2.403(3) .
Dy1 O101 2.280(4) .
Dy1 O102 2.305(4) .
Dy1 O103 2.313(4) .
Dy1 O201 2.284(11) .
Dy1 O202 2.347(9) .
Dy1 O203 2.250(9) .
Si1 C24 1.840(4) .
Si1 C25 1.869(5) .
Si1 C28 1.881(5) .
Si1 C31 1.896(5) .
N1 C1 1.364(4) .
N1 C4 1.374(5) .
N1 Dy1A 2.903(7) .
N2 C6 1.376(5) .
N2 C9 1.357(5) .
N2 Dy1A 2.901(6) .
N3 C11 1.365(5) .
N3 C14 1.368(5) .
N4 C16 1.367(5) .
N4 C19 1.364(4) .
C1 C2 1.431(5) .
C1 C20 1.417(5) .
C2 H2 0.9500 .
C2 C3 1.349(5) .
C3 H3 0.9500 .
C3 C4 1.436(5) .
C4 C5 1.409(5) .
C5 C6 1.396(5) .
C5 C34 1.497(5) .
C6 C7 1.448(5) .
C7 H7 0.9500 .
C7 C8 1.342(6) .
C8 H8 0.9500 .
C8 C9 1.443(5) .
C9 C10 1.406(5) .
C10 C11 1.411(5) .
C10 C23 1.435(5) .
C11 C12 1.438(6) .
C12 H12 0.9500 .
C12 C13 1.346(6) .
C13 H13 0.9500 .
C13 C14 1.437(5) .
C14 C15 1.405(5) .
C15 C16 1.397(5) .
C15 C48 1.499(5) .
C16 C17 1.442(5) .
C17 H17 0.9500 .
C17 C18 1.345(5) .
C18 H18 0.9500 .
C18 C19 1.433(5) .
C19 C20 1.403(5) .
C20 C21 1.425(5) .
C21 C22 1.202(5) .
C22 C22 1.369(7) 2_575
C23 C24 1.198(6) .
C25 H25 1.0000 .
C25 C26 1.525(8) .
C25 C27 1.529(8) .
C26 H26A 0.9800 .
C26 H26B 0.9800 .
C26 H26C 0.9800 .
C27 H27A 0.9800 .
C27 H27B 0.9800 .
C27 H27C 0.9800 .
C28 H28 1.0000 .
C28 C29 1.525(8) .
C28 C30 1.537(6) .
C29 H29A 0.9800 .
C29 H29B 0.9800 .
C29 H29C 0.9800 .
C30 H30A 0.9800 .
C30 H30B 0.9800 .
C30 H30C 0.9800 .
C31 H31 1.0000 .
C31 C32 1.536(7) .
C31 C33 1.527(7) .
C32 H32A 0.9800 .
C32 H32B 0.9800 .
C32 H32C 0.9800 .
C33 H33A 0.9800 .
C33 H33B 0.9800 .
C33 H33C 0.9800 .
C34 C35 1.390(5) .
C34 C39 1.392(5) .
C35 H35 0.9500 .
C35 C36 1.392(5) .
C36 C37 1.389(5) .
C36 C40 1.530(5) .
C37 H37 0.9500 .
C37 C38 1.392(5) .
C38 C39 1.386(5) .
C38 C44 1.534(5) .
C39 H39 0.9500 .
C40 C41 1.521(6) .
C40 C42 1.517(6) .
C40 C43 1.529(7) .
C41 H41A 0.9800 .
C41 H41B 0.9800 .
C41 H41C 0.9800 .
C42 H42A 0.9800 .
C42 H42B 0.9800 .
C42 H42C 0.9800 .
C43 H43A 0.9800 .
C43 H43B 0.9800 .
C43 H43C 0.9800 .
C44 C45 1.517(6) .
C44 C46 1.527(6) .
C44 C47 1.519(6) .
C45 H45A 0.9800 .
C45 H45B 0.9800 .
C45 H45C 0.9800 .
C46 H46A 0.9800 .
C46 H46B 0.9800 .
C46 H46C 0.9800 .
C47 H47A 0.9800 .
C47 H47B 0.9800 .
C47 H47C 0.9800 .
C48 C49 1.384(5) .
C48 C53 1.384(5) .
C49 H49 0.9500 .
C49 C50 1.396(5) .
C50 C51 1.389(6) .
C50 C54 1.523(11) .
C50 C54A 1.521(11) .
C51 H51 0.9500 .
C51 C52 1.382(6) .
C52 C53 1.384(6) .
C52 C58 1.558(6) .
C53 H53 0.9500 .
C58 C59 1.504(7) .
C58 C60 1.524(7) .
C58 C61 1.521(7) .
C59 H59A 0.9800 .
C59 H59B 0.9800 .
C59 H59C 0.9800 .
C60 H60A 0.9800 .
C60 H60B 0.9800 .
C60 H60C 0.9800 .
C61 H61A 0.9800 .
C61 H61B 0.9800 .
C61 H61C 0.9800 .
C54 C55 1.526(13) .
C54 C56 1.534(13) .
C54 C57 1.519(14) .
C55 H55A 0.9800 .
C55 H55B 0.9800 .
C55 H55C 0.9800 .
C56 H56A 0.9800 .
C56 H56B 0.9800 .
C56 H56C 0.9800 .
C57 H57A 0.9800 .
C57 H57B 0.9800 .
C57 H57C 0.9800 .
C54A C55A 1.522(13) .
C54A C56A 1.531(14) .
C54A C57A 1.516(14) .
C55A H55D 0.9800 .
C55A H55E 0.9800 .
C55A H55F 0.9800 .
C56A H56D 0.9800 .
C56A H56E 0.9800 .
C56A H56F 0.9800 .
C57A H57D 0.9800 .
C57A H57E 0.9800 .
C57A H57F 0.9800 .
Co1 P101 2.168(3) .
Co1 P102 2.161(3) .
Co1 P103 2.156(3) .
Co1 C121 2.098(6) .
Co1 C122 2.072(6) .
Co1 C123 2.062(6) .
Co1 C124 2.082(6) .
Co1 C125 2.104(6) .
P101 O101 1.504(4) .
P101 O104 1.604(5) .
P101 O105 1.592(6) .
P102 O102 1.495(4) .
P102 O106 1.552(6) .
P102 O107 1.675(7) .
P103 O103 1.504(4) .
P103 O108 1.619(5) .
P103 O109 1.614(4) .
O104 C101 1.414(9) .
O105 C103 1.467(9) .
O106 C105 1.397(11) .
O107 C107 1.472(12) .
O108 C109 1.386(11) .
O109 C111 1.426(11) .
C101 H10A 0.9900 .
C101 H10B 0.9900 .
C101 C102 1.505(11) .
C102 H10C 0.9800 .
C102 H10D 0.9800 .
C102 H10E 0.9800 .
C103 H10F 0.9900 .
C103 H10G 0.9900 .
C103 C104 1.465(13) .
C104 H10H 0.9800 .
C104 H10I 0.9800 .
C104 H10J 0.9800 .
C105 H10K 0.9900 .
C105 H10L 0.9900 .
C105 C106 1.533(15) .
C106 H10M 0.9800 .
C106 H10N 0.9800 .
C106 H10O 0.9800 .
C107 H10P 0.9900 .
C107 H10Q 0.9900 .
C107 C108 1.539(14) .
C108 H10R 0.9800 .
C108 H10S 0.9800 .
C108 H10T 0.9800 .
C109 H10U 0.9900 .
C109 H10V 0.9900 .
C109 C110 1.554(13) .
C110 H11A 0.9800 .
C110 H11B 0.9800 .
C110 H11C 0.9800 .
C111 H11D 0.9900 .
C111 H11E 0.9900 .
C111 C112 1.452(10) .
C112 H11F 0.9800 .
C112 H11G 0.9800 .
C112 H11H 0.9800 .
C121 H121 0.9500 .
C121 C122 1.4200 .
C121 C125 1.4200 .
C122 H122 0.9500 .
C122 C123 1.4200 .
C123 H123 0.9500 .
C123 C124 1.4200 .
C124 H124 0.9500 .
C124 C125 1.4200 .
C125 H125 0.9500 .
Co2 P201 2.113(7) .
Co2 P202 2.158(7) .
Co2 P203 2.187(7) .
Co2 C221 2.099(9) .
Co2 C222 2.169(8) .
Co2 C223 2.142(8) .
Co2 C224 2.053(9) .
Co2 C225 2.026(10) .
P201 O201 1.513(11) .
P201 O204 1.601(11) .
P201 O205 1.575(12) .
P202 O202 1.503(9) .
P202 O206 1.567(12) .
P202 O207 1.558(10) .
P203 O203 1.512(10) .
P203 O208 1.830(12) .
P203 O209 1.575(12) .
O204 C201 1.406(19) .
O205 C203 1.455(19) .
O206 C205 1.393(19) .
O207 C207 1.466(15) .
O208 C209 1.369(17) .
O209 C211 1.42(2) .
C201 H20A 0.9900 .
C201 H20B 0.9900 .
C201 C202 1.51(2) .
C202 H20C 0.9800 .
C202 H20D 0.9800 .
C202 H20E 0.9800 .
C203 H20F 0.9900 .
C203 H20G 0.9900 .
C203 C204 1.45(2) .
C204 H20H 0.9800 .
C204 H20I 0.9800 .
C204 H20J 0.9800 .
C205 H20K 0.9900 .
C205 H20L 0.9900 .
C205 C206 1.47(2) .
C206 H20M 0.9800 .
C206 H20N 0.9800 .
C206 H20O 0.9800 .
C207 H20P 0.9900 .
C207 H20Q 0.9900 .
C207 C208 1.55(2) .
C208 H20R 0.9800 .
C208 H20S 0.9800 .
C208 H20T 0.9800 .
C209 H20U 0.9900 .
C209 H20V 0.9900 .
C209 C210 1.53(2) .
C210 H21A 0.9800 .
C210 H21B 0.9800 .
C210 H21C 0.9800 .
C211 H21D 0.9900 .
C211 H21E 0.9900 .
C211 C212 1.46(2) .
C212 H21F 0.9800 .
C212 H21G 0.9800 .
C212 H21H 0.9800 .
C221 H221 0.9500 .
C221 C222 1.4200 .
C221 C225 1.4200 .
C222 H222 0.9500 .
C222 C223 1.4200 .
C223 H223 0.9500 .
C223 C224 1.4200 .
C224 H224 0.9500 .
C224 C225 1.4200 .
C225 H225 0.9500 .

loop_
_geom_torsion_atom_site_label_1
_geom_torsion_atom_site_label_2
_geom_torsion_atom_site_label_3
_geom_torsion_atom_site_label_4
_geom_torsion
Dy1 N1 C1 C2 148.5(2)
Dy1 N1 C1 C20 -34.1(5)
Dy1 N1 C4 C3 -148.0(2)
Dy1 N1 C4 C5 33.9(5)
Dy1 N2 C6 C5 -25.5(5)
Dy1 N2 C6 C7 158.1(2)
Dy1 N2 C9 C8 -157.5(3)
Dy1 N2 C9 C10 24.9(5)
Dy1 N3 C11 C10 -30.3(6)
Dy1 N3 C11 C12 155.1(3)
Dy1 N3 C14 C13 -154.9(3)
Dy1 N3 C14 C15 28.6(6)
Dy1 N4 C16 C15 -31.6(5)
Dy1 N4 C16 C17 150.8(2)
Dy1 N4 C19 C18 -151.6(2)
Dy1 N4 C19 C20 31.9(5)
N1 C1 C2 C3 1.1(4)
N1 C1 C20 C19 -1.6(6)
N1 C1 C20 C21 -177.5(3)
N1 C4 C5 C6 3.6(6)
N1 C4 C5 C34 -177.9(3)
N2 C6 C7 C8 -0.1(4)
N2 C9 C10 C11 9.8(7)
N2 C9 C10 C23 -173.9(4)
N3 C11 C12 C13 1.1(6)
N3 C14 C15 C16 5.1(7)
N3 C14 C15 C48 -179.4(4)
N4 C16 C17 C18 1.3(4)
N4 C19 C20 C1 2.7(6)
N4 C19 C20 C21 178.6(4)
C1 N1 C4 C3 2.7(4)
C1 N1 C4 C5 -175.4(4)
C1 C2 C3 C4 0.5(4)
C2 C1 C20 C19 175.3(4)
C2 C1 C20 C21 -0.6(6)
C2 C3 C4 N1 -2.0(4)
C2 C3 C4 C5 176.0(4)
C3 C4 C5 C6 -174.2(4)
C3 C4 C5 C34 4.3(5)
C4 N1 C1 C2 -2.4(4)
C4 N1 C1 C20 175.0(3)
C4 C5 C6 N2 -8.2(6)
C4 C5 C6 C7 167.7(4)
C4 C5 C34 C35 108.9(4)
C4 C5 C34 C39 -68.1(5)
C5 C6 C7 C8 -176.6(4)
C5 C34 C35 C36 -175.9(3)
C5 C34 C39 C38 176.4(3)
C6 N2 C9 C8 0.9(4)
C6 N2 C9 C10 -176.6(4)
C6 C5 C34 C35 -72.5(5)
C6 C5 C34 C39 110.5(4)
C6 C7 C8 C9 0.6(4)
C7 C8 C9 N2 -1.0(5)
C7 C8 C9 C10 176.5(4)
C8 C9 C10 C11 -167.4(4)
C8 C9 C10 C23 8.9(6)
C9 N2 C6 C5 175.9(4)
C9 N2 C6 C7 -0.5(4)
C9 C10 C11 N3 -6.8(7)
C9 C10 C11 C12 167.1(4)
C10 C11 C12 C13 -173.6(4)
C11 N3 C14 C13 1.4(5)
C11 N3 C14 C15 -175.1(4)
C11 C12 C13 C14 -0.3(6)
C12 C13 C14 N3 -0.7(5)
C12 C13 C14 C15 175.9(4)
C13 C14 C15 C16 -170.9(4)
C13 C14 C15 C48 4.6(6)
C14 N3 C11 C10 173.1(4)
C14 N3 C11 C12 -1.5(5)
C14 C15 C16 N4 -3.2(7)
C14 C15 C16 C17 174.0(4)
C14 C15 C48 C49 -111.9(4)
C14 C15 C48 C53 68.7(5)
C15 C16 C17 C18 -176.3(4)
C15 C48 C49 C50 -177.6(4)
C15 C48 C53 C52 179.1(4)
C16 N4 C19 C18 1.7(4)
C16 N4 C19 C20 -174.9(4)
C16 C15 C48 C49 64.0(5)
C16 C15 C48 C53 -115.4(4)
C16 C17 C18 C19 -0.3(4)
C17 C18 C19 N4 -0.9(4)
C17 C18 C19 C20 175.7(4)
C18 C19 C20 C1 -173.4(4)
C18 C19 C20 C21 2.5(6)
C19 N4 C16 C15 175.8(4)
C19 N4 C16 C17 -1.8(4)
C20 C1 C2 C3 -176.2(4)
C23 C10 C11 N3 176.8(4)
C23 C10 C11 C12 -9.3(6)
C24 Si1 C25 C26 52.9(5)
C24 Si1 C25 C27 -69.8(4)
C24 Si1 C28 C29 -64.8(4)
C24 Si1 C28 C30 167.1(4)
C24 Si1 C31 C32 -67.0(4)
C24 Si1 C31 C33 164.3(4)
C25 Si1 C24 C23 -114(2)
C25 Si1 C28 C29 178.2(4)
C25 Si1 C28 C30 50.0(5)
C25 Si1 C31 C32 51.5(4)
C25 Si1 C31 C33 -77.2(5)
C28 Si1 C24 C23 128(2)
C28 Si1 C25 C26 169.5(4)
C28 Si1 C25 C27 46.9(5)
C28 Si1 C31 C32 177.8(3)
C28 Si1 C31 C33 49.0(4)
C31 Si1 C24 C23 10(2)
C31 Si1 C25 C26 -63.0(5)
C31 Si1 C25 C27 174.3(4)
C31 Si1 C28 C29 48.0(4)
C31 Si1 C28 C30 -80.2(4)
C34 C5 C6 N2 173.3(3)
C34 C5 C6 C7 -10.8(5)
C34 C35 C36 C37 -1.4(6)
C34 C35 C36 C40 177.0(4)
C35 C34 C39 C38 -0.6(6)
C35 C36 C37 C38 1.2(6)
C35 C36 C40 C41 119.1(4)
C35 C36 C40 C42 -1.7(6)
C35 C36 C40 C43 -120.9(4)
C36 C37 C38 C39 -0.6(6)
C36 C37 C38 C44 178.8(4)
C37 C36 C40 C41 -62.5(5)
C37 C36 C40 C42 176.7(4)
C37 C36 C40 C43 57.5(5)
C37 C38 C39 C34 0.3(6)
C37 C38 C44 C45 64.9(5)
C37 C38 C44 C46 -175.8(4)
C37 C38 C44 C47 -56.0(5)
C39 C34 C35 C36 1.2(6)
C39 C38 C44 C45 -115.7(4)
C39 C38 C44 C46 3.6(5)
C39 C38 C44 C47 123.3(4)
C40 C36 C37 C38 -177.3(4)
C44 C38 C39 C34 -179.1(4)
C48 C15 C16 N4 -178.7(4)
C48 C15 C16 C17 -1.4(6)
C48 C49 C50 C51 -1.3(6)
C48 C49 C50 C54 176.7(6)
C48 C49 C50 C54A 177.0(7)
C49 C48 C53 C52 -0.3(6)
C49 C50 C51 C52 -0.6(6)
C49 C50 C54 C55 8.5(12)
C49 C50 C54 C56 -110.6(8)
C49 C50 C54 C57 129.9(8)
C49 C50 C54A C55A -49.5(11)
C49 C50 C54A C56A -167.8(7)
C49 C50 C54A C57A 68.5(11)
C50 C51 C52 C53 2.0(6)
C50 C51 C52 C58 -179.3(4)
C51 C50 C54 C55 -173.6(7)
C51 C50 C54 C56 67.3(10)
C51 C50 C54 C57 -52.2(11)
C51 C50 C54A C55A 128.7(8)
C51 C50 C54A C56A 10.5(12)
C51 C50 C54A C57A -113.3(9)
C51 C52 C53 C48 -1.5(6)
C51 C52 C58 C59 -56.9(6)
C51 C52 C58 C60 63.6(5)
C51 C52 C58 C61 -178.2(5)
C53 C48 C49 C50 1.7(6)
C53 C52 C58 C59 121.8(5)
C53 C52 C58 C60 -117.7(5)
C53 C52 C58 C61 0.4(6)
C58 C52 C53 C48 179.8(4)
C54 C50 C51 C52 -178.6(7)
C54A C50 C51 C52 -178.9(7)
Co1 P101 O101 Dy1 -30.2(4)
Co1 P101 O104 C101 177.8(5)
Co1 P101 O105 C103 124.8(7)
Co1 P102 O102 Dy1 -32.4(5)
Co1 P102 O106 C105 -84.2(7)
Co1 P102 O107 C107 173.4(6)
Co1 P103 O103 Dy1 -15.2(4)
Co1 P103 O108 C109 -175.8(5)
Co1 P103 O109 C111 99.6(6)
Co1 C121 C122 C123 -60.0(2)
Co1 C121 C125 C124 59.1(2)
Co1 C122 C123 C124 -61.0(2)
Co1 C123 C124 C125 -60.7(2)
Co1 C124 C125 C121 -59.6(2)
P101 O104 C101 C102 115.8(7)
P101 O105 C103 C104 171.2(7)
P102 O106 C105 C106 175.5(11)
P102 O107 C107 C108 112.2(8)
P103 O108 C109 C110 93.2(6)
P103 O109 C111 C112 140.3(7)
O101 P101 O104 C101 -51.4(6)
O101 P101 O105 C103 -8.6(8)
O102 P102 O106 C105 57.8(8)
O102 P102 O107 C107 45.8(7)
O103 P103 O108 C109 -46.5(6)
O103 P103 O109 C111 -34.1(6)
O104 P101 O101 Dy1 -154.7(3)
O104 P101 O105 C103 -120.5(7)
O105 P101 O101 Dy1 99.0(4)
O105 P101 O104 C101 60.7(6)
O106 P102 O102 Dy1 -174.3(4)
O106 P102 O107 C107 -66.5(7)
O107 P102 O102 Dy1 86.5(4)
O107 P102 O106 C105 168.4(7)
O108 P103 O103 Dy1 -137.1(4)
O108 P103 O109 C111 -147.9(6)
O109 P103 O103 Dy1 115.3(3)
O109 P103 O108 C109 66.6(6)
C121 C122 C123 Co1 61.0(2)
C121 C122 C123 C124 0.0
C122 C121 C125 Co1 -59.1(2)
C122 C121 C125 C124 0.0
C122 C123 C124 Co1 60.7(2)
C122 C123 C124 C125 0.0
C123 C124 C125 Co1 59.6(2)
C123 C124 C125 C121 0.0
C125 C121 C122 Co1 60.0(2)
C125 C121 C122 C123 0.0
Co2 P201 O201 Dy1 32.9(14)
Co2 P201 O204 C201 -175.8(19)
Co2 P201 O205 C203 122(2)
Co2 P202 O202 Dy1 28.3(10)
Co2 P202 O206 C205 -169(2)
Co2 P202 O207 C207 127.9(13)
Co2 P203 O203 Dy1 18.4(11)
Co2 P203 O208 C209 172.7(12)
Co2 P203 O209 C211 89(3)
Co2 C221 C222 C223 -58.4(3)
Co2 C221 C225 C224 62.2(3)
Co2 C222 C223 C224 -57.3(3)
Co2 C223 C224 C225 -60.3(3)
Co2 C224 C225 C221 -63.5(3)
P201 O204 C201 C202 169(3)
P201 O205 C203 C204 155(2)
P202 O206 C205 C206 -147(3)
P202 O207 C207 C208 -177.0(15)
P203 O208 C209 C210 -159(3)
P203 O209 C211 C212 91(4)
O201 P201 O204 C201 -46(2)
O201 P201 O205 C203 -9(2)
O202 P202 O206 C205 -36(2)
O202 P202 O207 C207 -0.8(15)
O203 P203 O208 C209 -62.5(13)
O203 P203 O209 C211 -45(3)
O204 P201 O201 Dy1 -92.0(12)
O204 P201 O205 C203 -122(2)
O205 P201 O201 Dy1 160.6(10)
O205 P201 O204 C201 66(2)
O206 P202 O202 Dy1 -98.1(9)
O206 P202 O207 C207 -117.5(14)
O207 P202 O202 Dy1 147.9(7)
O207 P202 O206 C205 81(2)
O208 P203 O203 Dy1 -93.2(10)
O208 P203 O209 C211 -165(3)
O209 P203 O203 Dy1 149.0(9)
O209 P203 O208 C209 55.9(14)
C221 C222 C223 Co2 57.3(3)
C221 C222 C223 C224 0.0
C222 C221 C225 Co2 -62.2(3)
C222 C221 C225 C224 0.0
C222 C223 C224 Co2 60.3(3)
C222 C223 C224 C225 0.0
C223 C224 C225 Co2 63.5(3)
C223 C224 C225 C221 0.0
C225 C221 C222 Co2 58.4(3)
C225 C221 C222 C223 0.0
Dy1A N1 C1 C2 -119.8(3)
Dy1A N1 C1 C20 57.5(4)
Dy1A N1 C4 C3 123.4(3)
Dy1A N1 C4 C5 -54.6(4)
Dy1A N2 C6 C5 61.2(4)
Dy1A N2 C6 C7 -115.2(3)
Dy1A N2 C9 C8 112.9(3)
Dy1A N2 C9 C10 -64.6(4)
